data_1574166
loop_
_publ_author_name
'Szych, Lilian S.'
'Bresien, Jonas'
'Fischer, Lukas'
'Ernst, Moritz J.'
'Goicoechea, Jose M.'

_publ_section_title
;
 Reactivity of an arsanyl-phosphagallene: decarbonylation of CO2 and COS
 to form phosphaketenes
;
_journal_issue 17
_journal_name_full 'Chemical Science'
_journal_page_first 7397
_journal_page_last 7410
_journal_paper_doi 10.1039/D5SC00295H
_journal_volume 16
_journal_year 2025
_chemical_formula_moiety 'C59 H88 As Ga N7 P, 0.5(C6 H6)'
_chemical_formula_sum 'C62 H91 As Ga N7 P'
_chemical_formula_weight 1110.02
_chemical_name_systematic
;
 [{N(2,6-iPr-C6H3)}2(CMe)2CH]Ga(tBuN3)PAs[{N(2,6-iPr-C6H3)}2(CH2)2]*0.5C6H6
;
_space_group_crystal_system triclinic
_space_group_IT_number 2
_space_group_name_Hall '-P 1'
_space_group_name_H-M_alt 'P -1'
_atom_sites_solution_hydrogens geom
_audit_creation_method SHELXL-2018/1
_audit_update_record
;
2024-12-12 deposited with the CCDC.	2025-03-17 downloaded from the CCDC.
;
_cell_angle_alpha 75.9840(10)
_cell_angle_beta 77.1480(10)
_cell_angle_gamma 87.7760(10)
_cell_formula_units_Z 4
_cell_length_a 12.6878(2)
_cell_length_b 22.5101(3)
_cell_length_c 22.5732(3)
_cell_measurement_reflns_used 82068
_cell_measurement_temperature 150(2)
_cell_measurement_theta_max 76.1480
_cell_measurement_theta_min 3.5290
_cell_volume 6097.57(15)
_computing_cell_refinement 'CrysAlisPro 1.171.42.72a (Rigaku OD, 2022)'
_computing_data_collection 'CrysAlisPro 1.171.42.72a (Rigaku OD, 2022)'
_computing_data_reduction 'CrysAlisPro 1.171.42.72a (Rigaku OD, 2022)'
_computing_structure_refinement 'SHELXL-2018/1 (Sheldrick, 2018)'
_computing_structure_solution 'SUPERFLIP (Palatinus & Chapuis, 2007)'
_diffrn_ambient_temperature 150(2)
_diffrn_detector 'CCD plate'
_diffrn_detector_area_resol_mean 10.4102
_diffrn_detector_type Atlas
_diffrn_measured_fraction_theta_full 1.000
_diffrn_measured_fraction_theta_max 0.989
_diffrn_measurement_device 'four-circle diffractometer'
_diffrn_measurement_device_type 'SuperNova, Dual, Cu at home/near, Atlas'
_diffrn_measurement_method '\w scans'
_diffrn_radiation_type CuK\a
_diffrn_radiation_wavelength 1.54184
_diffrn_reflns_av_R_equivalents 0.0361
_diffrn_reflns_av_unetI/netI 0.0204
_diffrn_reflns_Laue_measured_fraction_full 1.000
_diffrn_reflns_Laue_measured_fraction_max 0.989
_diffrn_reflns_limit_h_max 15
_diffrn_reflns_limit_h_min -15
_diffrn_reflns_limit_k_max 28
_diffrn_reflns_limit_k_min -28
_diffrn_reflns_limit_l_max 28
_diffrn_reflns_limit_l_min -28
_diffrn_reflns_number 155104
_diffrn_reflns_point_group_measured_fraction_full 1.000
_diffrn_reflns_point_group_measured_fraction_max 0.989
_diffrn_reflns_theta_full 67.684
_diffrn_reflns_theta_max 76.382
_diffrn_reflns_theta_min 3.222
_diffrn_source 'micro-focus sealed X-ray tube'
_diffrn_source_type 'SuperNova (Cu) X-ray Source'
_exptl_absorpt_coefficient_mu 1.785
_exptl_absorpt_correction_T_max 1.00000
_exptl_absorpt_correction_T_min 0.91654
_exptl_absorpt_correction_type multi-scan
_exptl_absorpt_process_details
;
CrysAlisPro 1.171.42.72a (Rigaku Oxford Diffraction, 2022)
Empirical absorption correction using spherical harmonics,
implemented in SCALE3 ABSPACK scaling algorithm.
;
_exptl_crystal_colour yellow
_exptl_crystal_density_diffrn 1.209
_exptl_crystal_description block
_exptl_crystal_F_000 2364
_exptl_crystal_size_max 0.220
_exptl_crystal_size_mid 0.200
_exptl_crystal_size_min 0.180
_refine_diff_density_max 0.595
_refine_diff_density_min -0.394
_refine_diff_density_rms 0.045
_refine_ls_extinction_method none
_refine_ls_goodness_of_fit_ref 1.021
_refine_ls_hydrogen_treatment constr
_refine_ls_matrix_type full
_refine_ls_number_parameters 1297
_refine_ls_number_reflns 25265
_refine_ls_number_restraints 0
_refine_ls_restrained_S_all 1.021
_refine_ls_R_factor_all 0.0303
_refine_ls_R_factor_gt 0.0258
_refine_ls_shift/su_max 0.003
_refine_ls_shift/su_mean 0.000
_refine_ls_structure_factor_coef Fsqd
_refine_ls_weighting_details 'w=1/[\s^2^(Fo^2^)+(0.0355P)^2^+2.1368P] where P=(Fo^2^+2Fc^2^)/3'
_refine_ls_weighting_scheme calc
_refine_ls_wR_factor_gt 0.0660
_refine_ls_wR_factor_ref 0.0690
_reflns_Friedel_coverage 0.000
_reflns_number_gt 22600
_reflns_number_total 25265
_reflns_threshold_expression 'I > 2\s(I)'
_cod_data_source_file d5sc00295h3.cif
_cod_data_source_block LS060
_cod_depositor_comments 'Adding full bibliography for 1574160--1574169.cif.'
_cod_original_cell_volume 6097.58(15)
_cod_database_code 1574166
_shelx_shelxl_version_number 2018/1
_shelx_space_group_comment
;
The symmetry employed for this shelxl refinement is uniquely defined
by the following loop, which should always be used as a source of
symmetry information in preference to the above space-group names.
They are only intended as comments.
;
_shelx_estimated_absorpt_t_min 0.695
_shelx_estimated_absorpt_t_max 0.739

loop_
_space_group_symop_operation_xyz
'x, y, z'
'-x, -y, -z'

loop_
_atom_site_label
_atom_site_type_symbol
_atom_site_fract_x
_atom_site_fract_y
_atom_site_fract_z
_atom_site_U_iso_or_equiv
_atom_site_adp_type
_atom_site_occupancy
_atom_site_site_symmetry_order
_atom_site_calc_flag
_atom_site_refinement_flags_posn
_atom_site_refinement_flags_adp
_atom_site_refinement_flags_occupancy
_atom_site_disorder_assembly
_atom_site_disorder_group
As1 As 0.35902(2) 0.68604(2) 0.23541(2) 0.01740(3) Uani 1 1 d . . . . .
P1 P 0.31703(3) 0.76722(2) 0.29010(2) 0.01868(6) Uani 1 1 d . . . . .
Ga1 Ga 0.33621(2) 0.73259(2) 0.39062(2) 0.01696(4) Uani 1 1 d . . . . .
N1 N 0.45334(9) 0.72575(5) 0.16212(5) 0.0202(2) Uani 1 1 d . . . . .
N2 N 0.25092(9) 0.70150(5) 0.19073(5) 0.0196(2) Uani 1 1 d . . . . .
N3 N 0.36128(9) 0.64979(5) 0.43658(5) 0.0202(2) Uani 1 1 d . . . . .
N4 N 0.22067(9) 0.74965(5) 0.45879(5) 0.0185(2) Uani 1 1 d . . . . .
N5 N 0.43968(10) 0.81073(6) 0.26800(5) 0.0258(2) Uani 1 1 d . . . . .
N6 N 0.49193(10) 0.81740(6) 0.30811(5) 0.0271(3) Uani 1 1 d . . . . .
N7 N 0.46371(9) 0.78829(6) 0.36902(5) 0.0233(2) Uani 1 1 d . . . . .
C1 C 0.39982(11) 0.74615(7) 0.10941(6) 0.0231(3) Uani 1 1 d . . . . .
H1A H 0.407997 0.715284 0.084112 0.028 Uiso 1 1 calc R U . . .
H1B H 0.432115 0.785409 0.082137 0.028 Uiso 1 1 calc R U . . .
C2 C 0.28112(11) 0.75413(6) 0.13722(6) 0.0231(3) Uani 1 1 d . . . . .
H2A H 0.270326 0.792899 0.150978 0.028 Uiso 1 1 calc R U . . .
H2B H 0.236948 0.754700 0.106039 0.028 Uiso 1 1 calc R U . . .
C3 C 0.56403(11) 0.70683(6) 0.14856(6) 0.0213(3) Uani 1 1 d . . . . .
C4 C 0.64694(11) 0.74986(7) 0.14188(6) 0.0246(3) Uani 1 1 d . . . . .
C5 C 0.75387(12) 0.73004(8) 0.13454(8) 0.0334(3) Uani 1 1 d . . . . .
H5 H 0.810050 0.758322 0.130763 0.040 Uiso 1 1 calc R U . . .
C6 C 0.77955(12) 0.67024(8) 0.13265(9) 0.0375(4) Uani 1 1 d . . . . .
H6 H 0.852052 0.656978 0.130188 0.045 Uiso 1 1 calc R U . . .
C7 C 0.69892(12) 0.62978(7) 0.13437(8) 0.0319(3) Uani 1 1 d . . . . .
H7 H 0.717462 0.589370 0.130573 0.038 Uiso 1 1 calc R U . . .
C8 C 0.59081(11) 0.64717(7) 0.14159(6) 0.0241(3) Uani 1 1 d . . . . .
C9 C 0.62252(12) 0.81670(7) 0.13920(7) 0.0272(3) Uani 1 1 d . . . . .
H9 H 0.543516 0.820048 0.156826 0.033 Uiso 1 1 calc R U . . .
C10 C 0.68493(14) 0.84471(9) 0.17662(9) 0.0398(4) Uani 1 1 d . . . . .
H10A H 0.665640 0.887817 0.173015 0.060 Uiso 1 1 calc R U . . .
H10B H 0.666456 0.822444 0.220711 0.060 Uiso 1 1 calc R U . . .
H10C H 0.762732 0.841828 0.160147 0.060 Uiso 1 1 calc R U . . .
C11 C 0.64742(15) 0.85333(8) 0.07067(8) 0.0392(4) Uani 1 1 d . . . . .
H11A H 0.631641 0.896618 0.068858 0.059 Uiso 1 1 calc R U . . .
H11B H 0.723944 0.849160 0.051887 0.059 Uiso 1 1 calc R U . . .
H11C H 0.602550 0.837592 0.047513 0.059 Uiso 1 1 calc R U . . .
C12 C 0.50886(12) 0.60145(7) 0.13768(7) 0.0258(3) Uani 1 1 d . . . . .
H12 H 0.436035 0.620634 0.143542 0.031 Uiso 1 1 calc R U . . .
C13 C 0.50296(16) 0.54195(8) 0.18839(9) 0.0407(4) Uani 1 1 d . . . . .
H13A H 0.449305 0.514116 0.183924 0.061 Uiso 1 1 calc R U . . .
H13B H 0.573909 0.522612 0.184014 0.061 Uiso 1 1 calc R U . . .
H13C H 0.481892 0.550978 0.229731 0.061 Uiso 1 1 calc R U . . .
C14 C 0.53551(14) 0.58798(9) 0.07267(8) 0.0389(4) Uani 1 1 d . . . . .
H14A H 0.482453 0.558529 0.070482 0.058 Uiso 1 1 calc R U . . .
H14B H 0.533086 0.626027 0.040836 0.058 Uiso 1 1 calc R U . . .
H14C H 0.608030 0.570772 0.065101 0.058 Uiso 1 1 calc R U . . .
C15 C 0.14106(11) 0.68080(6) 0.21597(6) 0.0216(3) Uani 1 1 d . . . . .
C16 C 0.05631(11) 0.72018(7) 0.23240(7) 0.0253(3) Uani 1 1 d . . . . .
C17 C -0.04950(12) 0.69616(8) 0.25244(8) 0.0364(4) Uani 1 1 d . . . . .
H17 H -0.107703 0.722598 0.261924 0.044 Uiso 1 1 calc R U . . .
C18 C -0.07108(13) 0.63524(9) 0.25870(9) 0.0435(4) Uani 1 1 d . . . . .
H18 H -0.143359 0.619919 0.272665 0.052 Uiso 1 1 calc R U . . .
C19 C 0.01282(13) 0.59646(8) 0.24458(8) 0.0348(3) Uani 1 1 d . . . . .
H19 H -0.002439 0.554237 0.250078 0.042 Uiso 1 1 calc R U . . .
C20 C 0.11903(11) 0.61781(7) 0.22251(6) 0.0251(3) Uani 1 1 d . . . . .
C21 C 0.07213(11) 0.78761(7) 0.22909(7) 0.0259(3) Uani 1 1 d . . . . .
H21 H 0.151605 0.795775 0.220956 0.031 Uiso 1 1 calc R U . . .
C22 C 0.01956(14) 0.80472(9) 0.29050(8) 0.0381(4) Uani 1 1 d . . . . .
H22A H 0.031809 0.848435 0.286156 0.057 Uiso 1 1 calc R U . . .
H22B H -0.058326 0.796020 0.300365 0.057 Uiso 1 1 calc R U . . .
H22C H 0.051520 0.780666 0.324303 0.057 Uiso 1 1 calc R U . . .
C23 C 0.02996(14) 0.82821(8) 0.17471(8) 0.0378(4) Uani 1 1 d . . . . .
H23A H 0.041040 0.871359 0.173560 0.057 Uiso 1 1 calc R U . . .
H23B H 0.069195 0.819430 0.135262 0.057 Uiso 1 1 calc R U . . .
H23C H -0.047360 0.819868 0.180479 0.057 Uiso 1 1 calc R U . . .
C24 C 0.20748(12) 0.57517(7) 0.20171(7) 0.0260(3) Uani 1 1 d . . . . .
H24 H 0.274220 0.585247 0.214196 0.031 Uiso 1 1 calc R U . . .
C25 C 0.18077(14) 0.50699(7) 0.23042(8) 0.0350(3) Uani 1 1 d . . . . .
H25A H 0.241406 0.482486 0.214846 0.053 Uiso 1 1 calc R U . . .
H25B H 0.168204 0.498905 0.276107 0.053 Uiso 1 1 calc R U . . .
H25C H 0.115618 0.496000 0.218649 0.053 Uiso 1 1 calc R U . . .
C26 C 0.23193(13) 0.58717(7) 0.13031(7) 0.0320(3) Uani 1 1 d . . . . .
H26A H 0.289035 0.559773 0.116504 0.048 Uiso 1 1 calc R U . . .
H26B H 0.166452 0.579607 0.116820 0.048 Uiso 1 1 calc R U . . .
H26C H 0.255953 0.629814 0.111863 0.048 Uiso 1 1 calc R U . . .
C27 C 0.35289(11) 0.63941(6) 0.49847(6) 0.0225(3) Uani 1 1 d . . . . .
C28 C 0.30116(11) 0.67889(6) 0.53453(6) 0.0221(3) Uani 1 1 d . . . . .
H28 H 0.314249 0.672182 0.575458 0.027 Uiso 1 1 calc R U . . .
C29 C 0.23214(10) 0.72730(6) 0.51766(6) 0.0201(2) Uani 1 1 d . . . . .
C30 C 0.40355(13) 0.58292(7) 0.53186(7) 0.0319(3) Uani 1 1 d . . . . .
H30A H 0.390536 0.581847 0.576561 0.048 Uiso 1 1 calc R U . . .
H30B H 0.371371 0.546282 0.526364 0.048 Uiso 1 1 calc R U . . .
H30C H 0.481575 0.584006 0.514297 0.048 Uiso 1 1 calc R U . . .
C31 C 0.17015(12) 0.75521(7) 0.56906(6) 0.0288(3) Uani 1 1 d . . . . .
H31A H 0.187365 0.733842 0.608976 0.043 Uiso 1 1 calc R U . . .
H31B H 0.190312 0.798614 0.559806 0.043 Uiso 1 1 calc R U . . .
H31C H 0.092427 0.751340 0.571844 0.043 Uiso 1 1 calc R U . . .
C32 C 0.39404(11) 0.59977(6) 0.40660(6) 0.0230(3) Uani 1 1 d . . . . .
C33 C 0.50282(12) 0.59331(7) 0.37840(6) 0.0267(3) Uani 1 1 d . . . . .
C34 C 0.53102(14) 0.54190(8) 0.35409(7) 0.0339(3) Uani 1 1 d . . . . .
H34 H 0.604340 0.536920 0.334826 0.041 Uiso 1 1 calc R U . . .
C35 C 0.45568(15) 0.49846(8) 0.35731(8) 0.0375(4) Uani 1 1 d . . . . .
H35 H 0.477257 0.463083 0.342015 0.045 Uiso 1 1 calc R U . . .
C36 C 0.34832(15) 0.50652(7) 0.38294(8) 0.0354(3) Uani 1 1 d . . . . .
H36 H 0.296115 0.476858 0.384181 0.042 Uiso 1 1 calc R U . . .
C37 C 0.31481(13) 0.55741(7) 0.40711(7) 0.0273(3) Uani 1 1 d . . . . .
C38 C 0.58997(12) 0.64009(8) 0.37151(7) 0.0307(3) Uani 1 1 d . . . . .
H38 H 0.557118 0.671778 0.394061 0.037 Uiso 1 1 calc R U . . .
C39 C 0.62917(13) 0.67189(8) 0.30201(7) 0.0359(3) Uani 1 1 d . . . . .
H39A H 0.685622 0.702211 0.297424 0.054 Uiso 1 1 calc R U . . .
H39B H 0.658533 0.641342 0.278561 0.054 Uiso 1 1 calc R U . . .
H39C H 0.568378 0.692403 0.285683 0.054 Uiso 1 1 calc R U . . .
C40 C 0.68424(15) 0.61134(11) 0.40056(9) 0.0479(5) Uani 1 1 d . . . . .
H40A H 0.738759 0.643027 0.395137 0.072 Uiso 1 1 calc R U . . .
H40B H 0.657289 0.593232 0.445285 0.072 Uiso 1 1 calc R U . . .
H40C H 0.716793 0.579444 0.379767 0.072 Uiso 1 1 calc R U . . .
C41 C 0.19467(13) 0.56569(7) 0.43195(7) 0.0310(3) Uani 1 1 d . . . . .
H41 H 0.183016 0.610078 0.430978 0.037 Uiso 1 1 calc R U . . .
C42 C 0.12650(16) 0.54821(10) 0.39031(9) 0.0474(4) Uani 1 1 d . . . . .
H42A H 0.152001 0.571659 0.347036 0.071 Uiso 1 1 calc R U . . .
H42B H 0.133464 0.504333 0.392088 0.071 Uiso 1 1 calc R U . . .
H42C H 0.050502 0.557462 0.405203 0.071 Uiso 1 1 calc R U . . .
C43 C 0.15595(16) 0.52961(10) 0.49931(9) 0.0490(5) Uani 1 1 d . . . . .
H43A H 0.078540 0.536232 0.513342 0.074 Uiso 1 1 calc R U . . .
H43B H 0.168414 0.485905 0.501883 0.074 Uiso 1 1 calc R U . . .
H43C H 0.195958 0.543429 0.526110 0.074 Uiso 1 1 calc R U . . .
C44 C 0.12442(11) 0.78475(6) 0.45001(6) 0.0206(2) Uani 1 1 d . . . . .
C45 C 0.13121(12) 0.84869(6) 0.42622(6) 0.0260(3) Uani 1 1 d . . . . .
C46 C 0.03584(14) 0.88057(7) 0.41984(7) 0.0337(3) Uani 1 1 d . . . . .
H46 H 0.039487 0.923671 0.403441 0.040 Uiso 1 1 calc R U . . .
C47 C -0.06348(14) 0.85081(8) 0.43684(8) 0.0356(3) Uani 1 1 d . . . . .
H47 H -0.127385 0.873311 0.432575 0.043 Uiso 1 1 calc R U . . .
C48 C -0.06896(12) 0.78829(8) 0.46001(7) 0.0309(3) Uani 1 1 d . . . . .
H48 H -0.137394 0.767998 0.471761 0.037 Uiso 1 1 calc R U . . .
C49 C 0.02336(11) 0.75399(7) 0.46668(6) 0.0242(3) Uani 1 1 d . . . . .
C50 C 0.23691(14) 0.88446(7) 0.40879(7) 0.0324(3) Uani 1 1 d . . . . .
H50 H 0.295709 0.854790 0.417036 0.039 Uiso 1 1 calc R U . . .
C51 C 0.26373(17) 0.91686(8) 0.33910(8) 0.0443(4) Uani 1 1 d . . . . .
H51A H 0.332272 0.939605 0.329061 0.066 Uiso 1 1 calc R U . . .
H51B H 0.270115 0.886385 0.314042 0.066 Uiso 1 1 calc R U . . .
H51C H 0.205955 0.945319 0.329621 0.066 Uiso 1 1 calc R U . . .
C52 C 0.23414(17) 0.93074(8) 0.44891(9) 0.0444(4) Uani 1 1 d . . . . .
H52A H 0.303297 0.953177 0.436697 0.067 Uiso 1 1 calc R U . . .
H52B H 0.175556 0.959622 0.442555 0.067 Uiso 1 1 calc R U . . .
H52C H 0.221775 0.909033 0.493148 0.067 Uiso 1 1 calc R U . . .
C53 C 0.00872(12) 0.68493(7) 0.49063(8) 0.0321(3) Uani 1 1 d . . . . .
H53 H 0.081600 0.666327 0.490539 0.038 Uiso 1 1 calc R U . . .
C54 C -0.04389(19) 0.65921(9) 0.44749(12) 0.0554(5) Uani 1 1 d . . . . .
H54A H -0.053021 0.614734 0.463248 0.083 Uiso 1 1 calc R U . . .
H54B H -0.114713 0.677838 0.446239 0.083 Uiso 1 1 calc R U . . .
H54C H 0.002224 0.668510 0.405237 0.083 Uiso 1 1 calc R U . . .
C55 C -0.0610(2) 0.66646(10) 0.55765(11) 0.0607(6) Uani 1 1 d . . . . .
H55A H -0.068140 0.621744 0.571040 0.091 Uiso 1 1 calc R U . . .
H55B H -0.026323 0.681491 0.586046 0.091 Uiso 1 1 calc R U . . .
H55C H -0.132747 0.684395 0.558503 0.091 Uiso 1 1 calc R U . . .
C56 C 0.54155(12) 0.80680(7) 0.40314(7) 0.0297(3) Uani 1 1 d . . . . .
C57 C 0.65938(14) 0.79883(11) 0.37087(9) 0.0474(5) Uani 1 1 d . . . . .
H57A H 0.707849 0.811231 0.394152 0.071 Uiso 1 1 calc R U . . .
H57B H 0.671434 0.755789 0.369851 0.071 Uiso 1 1 calc R U . . .
H57C H 0.674096 0.824386 0.328005 0.071 Uiso 1 1 calc R U . . .
C58 C 0.52007(13) 0.76644(8) 0.46910(7) 0.0339(3) Uani 1 1 d . . . . .
H58A H 0.570127 0.777892 0.492002 0.051 Uiso 1 1 calc R U . . .
H58B H 0.445509 0.771847 0.490573 0.051 Uiso 1 1 calc R U . . .
H58C H 0.530701 0.723488 0.467351 0.051 Uiso 1 1 calc R U . . .
C59 C 0.52427(17) 0.87379(8) 0.40582(9) 0.0440(4) Uani 1 1 d . . . . .
H59A H 0.575035 0.885679 0.428042 0.066 Uiso 1 1 calc R U . . .
H59B H 0.536708 0.899766 0.363173 0.066 Uiso 1 1 calc R U . . .
H59C H 0.449998 0.878846 0.427947 0.066 Uiso 1 1 calc R U . . .
As2 As 0.98724(2) 0.27587(2) 0.18416(2) 0.01788(3) Uani 1 1 d . . . . .
P2 P 0.84409(3) 0.21467(2) 0.26135(2) 0.02032(7) Uani 1 1 d . . . . .
Ga2 Ga 0.71847(2) 0.18633(2) 0.21441(2) 0.01908(4) Uani 1 1 d . . . . .
N101 N 1.09891(9) 0.24668(5) 0.22392(6) 0.0221(2) Uani 1 1 d . . . . .
N102 N 0.99257(9) 0.34473(5) 0.21363(5) 0.0199(2) Uani 1 1 d . . . . .
N103 N 0.66737(9) 0.10080(5) 0.25109(5) 0.0219(2) Uani 1 1 d . . . . .
N104 N 0.71696(9) 0.18295(6) 0.12885(5) 0.0238(2) Uani 1 1 d . . . . .
N105 N 0.76180(9) 0.27518(6) 0.28379(6) 0.0247(2) Uani 1 1 d . . . . .
N106 N 0.66400(10) 0.28091(6) 0.27794(6) 0.0247(2) Uani 1 1 d . . . . .
N107 N 0.61813(9) 0.24405(5) 0.25141(6) 0.0232(2) Uani 1 1 d . . . . .
C101 C 1.14030(11) 0.29068(6) 0.25121(7) 0.0236(3) Uani 1 1 d . . . . .
H10D H 1.202342 0.314200 0.221204 0.028 Uiso 1 1 calc R U . . .
H10E H 1.164152 0.269562 0.289754 0.028 Uiso 1 1 calc R U . . .
C102 C 1.04681(12) 0.33286(6) 0.26614(6) 0.0239(3) Uani 1 1 d . . . . .
H10F H 0.995982 0.313074 0.305532 0.029 Uiso 1 1 calc R U . . .
H10G H 1.073935 0.371659 0.271011 0.029 Uiso 1 1 calc R U . . .
C103 C 1.15284(11) 0.19021(6) 0.22179(7) 0.0231(3) Uani 1 1 d . . . . .
C104 C 1.14639(11) 0.14449(7) 0.27757(7) 0.0273(3) Uani 1 1 d . . . . .
C105 C 1.20248(13) 0.09023(7) 0.27471(9) 0.0368(4) Uani 1 1 d . . . . .
H105 H 1.200904 0.059623 0.312204 0.044 Uiso 1 1 calc R U . . .
C106 C 1.26002(14) 0.08016(8) 0.21871(10) 0.0414(4) Uani 1 1 d . . . . .
H106 H 1.296007 0.042506 0.217625 0.050 Uiso 1 1 calc R U . . .
C107 C 1.26517(13) 0.12502(8) 0.16417(9) 0.0376(4) Uani 1 1 d . . . . .
H107 H 1.304248 0.117549 0.125654 0.045 Uiso 1 1 calc R U . . .
C108 C 1.21429(11) 0.18104(7) 0.16435(7) 0.0279(3) Uani 1 1 d . . . . .
C109 C 1.08102(13) 0.15183(7) 0.34058(7) 0.0303(3) Uani 1 1 d . . . . .
H109 H 1.042473 0.191652 0.333327 0.036 Uiso 1 1 calc R U . . .
C110 C 0.99578(15) 0.10083(8) 0.37092(9) 0.0406(4) Uani 1 1 d . . . . .
H11D H 0.955621 0.107226 0.411245 0.061 Uiso 1 1 calc R U . . .
H11E H 0.945705 0.101497 0.343393 0.061 Uiso 1 1 calc R U . . .
H11F H 1.031441 0.061111 0.377547 0.061 Uiso 1 1 calc R U . . .
C111 C 1.15478(16) 0.15426(10) 0.38524(9) 0.0455(4) Uani 1 1 d . . . . .
H11G H 1.110773 0.158986 0.425362 0.068 Uiso 1 1 calc R U . . .
H11H H 1.195507 0.116231 0.391962 0.068 Uiso 1 1 calc R U . . .
H11I H 1.205251 0.189108 0.366976 0.068 Uiso 1 1 calc R U . . .
C112 C 1.22686(13) 0.23011(8) 0.10338(7) 0.0325(3) Uani 1 1 d . . . . .
H112 H 1.196954 0.268938 0.113961 0.039 Uiso 1 1 calc R U . . .
C113 C 1.16171(17) 0.21322(11) 0.05986(10) 0.0532(5) Uani 1 1 d . . . . .
H11J H 1.086154 0.205062 0.082168 0.080 Uiso 1 1 calc R U . . .
H11K H 1.165356 0.247256 0.022931 0.080 Uiso 1 1 calc R U . . .
H11L H 1.192060 0.176556 0.046720 0.080 Uiso 1 1 calc R U . . .
C114 C 1.34419(16) 0.24274(12) 0.06852(10) 0.0569(5) Uani 1 1 d . . . . .
H11M H 1.347244 0.274545 0.029856 0.085 Uiso 1 1 calc R U . . .
H11N H 1.384735 0.256655 0.095012 0.085 Uiso 1 1 calc R U . . .
H11O H 1.376089 0.205136 0.058269 0.085 Uiso 1 1 calc R U . . .
C115 C 0.97858(11) 0.40590(6) 0.18038(6) 0.0199(2) Uani 1 1 d . . . . .
C116 C 0.89918(11) 0.44190(6) 0.20903(6) 0.0218(3) Uani 1 1 d . . . . .
C117 C 0.88590(12) 0.50194(7) 0.17706(7) 0.0273(3) Uani 1 1 d . . . . .
H117 H 0.833757 0.526781 0.196425 0.033 Uiso 1 1 calc R U . . .
C118 C 0.94715(14) 0.52610(7) 0.11767(7) 0.0317(3) Uani 1 1 d . . . . .
H118 H 0.935584 0.566747 0.096016 0.038 Uiso 1 1 calc R U . . .
C119 C 1.02534(13) 0.49071(7) 0.09000(7) 0.0304(3) Uani 1 1 d . . . . .
H119 H 1.066622 0.507344 0.049006 0.036 Uiso 1 1 calc R U . . .
C120 C 1.04494(12) 0.43108(6) 0.12098(6) 0.0240(3) Uani 1 1 d . . . . .
C121 C 0.82931(11) 0.41706(6) 0.27374(7) 0.0239(3) Uani 1 1 d . . . . .
H121 H 0.840698 0.371898 0.285603 0.029 Uiso 1 1 calc R U . . .
C122 C 0.70898(12) 0.42719(8) 0.27452(8) 0.0336(3) Uani 1 1 d . . . . .
H12A H 0.666281 0.410650 0.316917 0.050 Uiso 1 1 calc R U . . .
H12B H 0.695886 0.471144 0.261624 0.050 Uiso 1 1 calc R U . . .
H12C H 0.687774 0.406266 0.245518 0.050 Uiso 1 1 calc R U . . .
C123 C 0.86217(13) 0.44498(7) 0.32269(7) 0.0317(3) Uani 1 1 d . . . . .
H12D H 0.815599 0.428031 0.363881 0.048 Uiso 1 1 calc R U . . .
H12E H 0.937657 0.435233 0.324108 0.048 Uiso 1 1 calc R U . . .
H12F H 0.854254 0.489531 0.311375 0.048 Uiso 1 1 calc R U . . .
C124 C 1.13997(12) 0.39711(7) 0.09090(7) 0.0277(3) Uani 1 1 d . . . . .
H124 H 1.141711 0.355782 0.119682 0.033 Uiso 1 1 calc R U . . .
C125 C 1.12765(17) 0.38733(10) 0.02836(8) 0.0452(4) Uani 1 1 d . . . . .
H12G H 1.190378 0.365379 0.010707 0.068 Uiso 1 1 calc R U . . .
H12H H 1.061690 0.363221 0.034622 0.068 Uiso 1 1 calc R U . . .
H12I H 1.122932 0.427112 -0.000500 0.068 Uiso 1 1 calc R U . . .
C126 C 1.24762(14) 0.42965(9) 0.08347(10) 0.0454(4) Uani 1 1 d . . . . .
H12J H 1.307032 0.406689 0.064025 0.068 Uiso 1 1 calc R U . . .
H12K H 1.247210 0.471115 0.056933 0.068 Uiso 1 1 calc R U . . .
H12L H 1.257495 0.431951 0.124703 0.068 Uiso 1 1 calc R U . . .
C127 C 0.59915(12) 0.07670(7) 0.22578(7) 0.0267(3) Uani 1 1 d . . . . .
C128 C 0.57827(12) 0.10385(7) 0.16661(7) 0.0283(3) Uani 1 1 d . . . . .
H128 H 0.516070 0.089103 0.157422 0.034 Uiso 1 1 calc R U . . .
C129 C 0.63820(12) 0.14978(7) 0.12000(7) 0.0269(3) Uani 1 1 d . . . . .
C130 C 0.53885(15) 0.01787(8) 0.26103(8) 0.0413(4) Uani 1 1 d . . . . .
H13D H 0.492571 0.006769 0.235814 0.062 Uiso 1 1 calc R U . . .
H13E H 0.590677 -0.014797 0.269558 0.062 Uiso 1 1 calc R U . . .
H13F H 0.494080 0.023373 0.300664 0.062 Uiso 1 1 calc R U . . .
C131 C 0.61040(14) 0.16315(9) 0.05635(7) 0.0386(4) Uani 1 1 d . . . . .
H13G H 0.552007 0.135420 0.057375 0.058 Uiso 1 1 calc R U . . .
H13H H 0.586878 0.205628 0.045449 0.058 Uiso 1 1 calc R U . . .
H13I H 0.674300 0.157070 0.024982 0.058 Uiso 1 1 calc R U . . .
C132 C 0.69886(12) 0.06351(6) 0.30641(6) 0.0242(3) Uani 1 1 d . . . . .
C133 C 0.64146(12) 0.06697(7) 0.36615(7) 0.0277(3) Uani 1 1 d . . . . .
C134 C 0.67075(15) 0.02825(7) 0.41821(7) 0.0350(3) Uani 1 1 d . . . . .
H134 H 0.632332 0.029946 0.458989 0.042 Uiso 1 1 calc R U . . .
C135 C 0.75423(16) -0.01235(8) 0.41164(8) 0.0407(4) Uani 1 1 d . . . . .
H135 H 0.772046 -0.038921 0.447557 0.049 Uiso 1 1 calc R U . . .
C136 C 0.81158(15) -0.01416(8) 0.35273(8) 0.0383(4) Uani 1 1 d . . . . .
H136 H 0.869487 -0.041953 0.348497 0.046 Uiso 1 1 calc R U . . .
C137 C 0.78664(13) 0.02396(7) 0.29892(7) 0.0293(3) Uani 1 1 d . . . . .
C138 C 0.55378(13) 0.11298(8) 0.37686(7) 0.0321(3) Uani 1 1 d . . . . .
H138 H 0.541269 0.135754 0.335178 0.039 Uiso 1 1 calc R U . . .
C139 C 0.59436(17) 0.15900(9) 0.40739(8) 0.0441(4) Uani 1 1 d . . . . .
H13J H 0.538315 0.189227 0.414673 0.066 Uiso 1 1 calc R U . . .
H13K H 0.610830 0.137252 0.447393 0.066 Uiso 1 1 calc R U . . .
H13L H 0.659843 0.179880 0.379598 0.066 Uiso 1 1 calc R U . . .
C140 C 0.44651(17) 0.08344(11) 0.41660(10) 0.0579(6) Uani 1 1 d . . . . .
H14D H 0.392964 0.115370 0.421955 0.087 Uiso 1 1 calc R U . . .
H14E H 0.420753 0.055353 0.395636 0.087 Uiso 1 1 calc R U . . .
H14F H 0.457062 0.060671 0.457687 0.087 Uiso 1 1 calc R U . . .
C141 C 0.85593(14) 0.02105(8) 0.23538(8) 0.0339(3) Uani 1 1 d . . . . .
H141 H 0.842689 0.058927 0.204250 0.041 Uiso 1 1 calc R U . . .
C142 C 0.97600(17) 0.01971(15) 0.23550(11) 0.0682(7) Uani 1 1 d . . . . .
H14G H 0.995216 0.055216 0.249123 0.102 Uiso 1 1 calc R U . . .
H14H H 0.991818 -0.018001 0.264270 0.102 Uiso 1 1 calc R U . . .
H14I H 1.018235 0.021049 0.193170 0.102 Uiso 1 1 calc R U . . .
C143 C 0.8248(2) -0.03349(13) 0.21444(13) 0.0777(8) Uani 1 1 d . . . . .
H14J H 0.870692 -0.034144 0.173479 0.117 Uiso 1 1 calc R U . . .
H14K H 0.834649 -0.071267 0.244990 0.117 Uiso 1 1 calc R U . . .
H14L H 0.748899 -0.030395 0.211270 0.117 Uiso 1 1 calc R U . . .
C144 C 0.79593(12) 0.21342(7) 0.07400(6) 0.0280(3) Uani 1 1 d . . . . .
C145 C 0.79685(12) 0.27760(8) 0.05332(7) 0.0310(3) Uani 1 1 d . . . . .
C146 C 0.87201(14) 0.30485(9) -0.00123(8) 0.0407(4) Uani 1 1 d . . . . .
H146 H 0.874454 0.348182 -0.015723 0.049 Uiso 1 1 calc R U . . .
C147 C 0.94257(15) 0.27020(10) -0.03437(8) 0.0473(5) Uani 1 1 d . . . . .
H147 H 0.991833 0.289599 -0.071787 0.057 Uiso 1 1 calc R U . . .
C148 C 0.94158(14) 0.20739(10) -0.01316(8) 0.0425(4) Uani 1 1 d . . . . .
H148 H 0.990949 0.183922 -0.036116 0.051 Uiso 1 1 calc R U . . .
C149 C 0.86951(13) 0.17752(8) 0.04137(7) 0.0338(3) Uani 1 1 d . . . . .
C150 C 0.71603(13) 0.31786(7) 0.08486(7) 0.0328(3) Uani 1 1 d . . . . .
H150 H 0.669813 0.290611 0.122665 0.039 Uiso 1 1 calc R U . . .
C151 C 0.76960(18) 0.36515(10) 0.10719(12) 0.0563(5) Uani 1 1 d . . . . .
H15A H 0.713923 0.389852 0.127152 0.084 Uiso 1 1 calc R U . . .
H15B H 0.811689 0.344232 0.137452 0.084 Uiso 1 1 calc R U . . .
H15C H 0.817667 0.391814 0.071353 0.084 Uiso 1 1 calc R U . . .
C152 C 0.64153(17) 0.34869(11) 0.04210(9) 0.0519(5) Uani 1 1 d . . . . .
H15D H 0.590074 0.374429 0.063459 0.078 Uiso 1 1 calc R U . . .
H15E H 0.684827 0.374107 0.003426 0.078 Uiso 1 1 calc R U . . .
H15F H 0.601934 0.317288 0.032004 0.078 Uiso 1 1 calc R U . . .
C153 C 0.87468(15) 0.10778(9) 0.06170(8) 0.0413(4) Uani 1 1 d . . . . .
H153 H 0.819378 0.093687 0.101537 0.050 Uiso 1 1 calc R U . . .
C154 C 0.98530(19) 0.08719(11) 0.07446(12) 0.0624(6) Uani 1 1 d . . . . .
H15G H 0.986089 0.042383 0.087361 0.094 Uiso 1 1 calc R U . . .
H15H H 1.041227 0.101547 0.036320 0.094 Uiso 1 1 calc R U . . .
H15I H 0.999570 0.104421 0.107881 0.094 Uiso 1 1 calc R U . . .
C155 C 0.8494(3) 0.07612(12) 0.01327(13) 0.0717(7) Uani 1 1 d . . . . .
H15J H 0.778480 0.089049 0.004746 0.108 Uiso 1 1 calc R U . . .
H15K H 0.904901 0.087495 -0.025554 0.108 Uiso 1 1 calc R U . . .
H15L H 0.848610 0.031619 0.029694 0.108 Uiso 1 1 calc R U . . .
C156 C 0.50305(12) 0.26302(7) 0.25076(8) 0.0304(3) Uani 1 1 d . . . . .
C157 C 0.45468(14) 0.21985(11) 0.22119(11) 0.0511(5) Uani 1 1 d . . . . .
H15M H 0.379602 0.231045 0.220084 0.077 Uiso 1 1 calc R U . . .
H15N H 0.496598 0.222964 0.178450 0.077 Uiso 1 1 calc R U . . .
H15O H 0.456650 0.177718 0.245958 0.077 Uiso 1 1 calc R U . . .
C158 C 0.43709(13) 0.25826(9) 0.31724(8) 0.0390(4) Uani 1 1 d . . . . .
H15P H 0.362687 0.270773 0.315770 0.059 Uiso 1 1 calc R U . . .
H15Q H 0.436865 0.215850 0.341698 0.059 Uiso 1 1 calc R U . . .
H15R H 0.469412 0.285109 0.336900 0.059 Uiso 1 1 calc R U . . .
C159 C 0.49770(15) 0.32933(9) 0.21412(9) 0.0450(4) Uani 1 1 d . . . . .
H15S H 0.422067 0.340280 0.214545 0.067 Uiso 1 1 calc R U . . .
H15T H 0.529821 0.356504 0.233521 0.067 Uiso 1 1 calc R U . . .
H15U H 0.537785 0.333738 0.170802 0.067 Uiso 1 1 calc R U . . .
C1S C 0.45696(19) 0.98150(9) 0.10845(10) 0.0490(5) Uani 1 1 d . . . . .
H1S H 0.531943 0.986936 0.105642 0.059 Uiso 1 1 calc R U . . .
C2S C 0.40648(18) 1.01853(8) 0.06471(8) 0.0450(4) Uani 1 1 d . . . . .
H2S H 0.446960 1.049214 0.031770 0.054 Uiso 1 1 calc R U . . .
C3S C 0.29764(19) 1.01086(9) 0.06899(9) 0.0494(5) Uani 1 1 d . . . . .
H3S H 0.263261 1.036222 0.038886 0.059 Uiso 1 1 calc R U . . .
C4S C 0.2382(2) 0.96643(10) 0.11688(10) 0.0555(5) Uani 1 1 d . . . . .
H4S H 0.163072 0.961374 0.119950 0.067 Uiso 1 1 calc R U . . .
C5S C 0.2890(2) 0.92924(9) 0.16047(9) 0.0557(6) Uani 1 1 d . . . . .
H5S H 0.248482 0.898565 0.193373 0.067 Uiso 1 1 calc R U . . .
C6S C 0.3980(2) 0.93657(9) 0.15628(9) 0.0539(6) Uani 1 1 d . . . . .
H6S H 0.432521 0.910885 0.186095 0.065 Uiso 1 1 calc R U . . .

loop_
_atom_site_aniso_label
_atom_site_aniso_U_11
_atom_site_aniso_U_22
_atom_site_aniso_U_33
_atom_site_aniso_U_23
_atom_site_aniso_U_13
_atom_site_aniso_U_12
As1 0.01652(7) 0.01909(7) 0.01596(6) -0.00306(5) -0.00337(5) -0.00040(5)
P1 0.02061(15) 0.02069(15) 0.01487(14) -0.00326(11) -0.00525(11) 0.00019(12)
Ga1 0.01732(8) 0.01909(8) 0.01352(7) -0.00181(6) -0.00341(5) -0.00149(6)
N1 0.0164(5) 0.0257(6) 0.0169(5) -0.0029(4) -0.0030(4) 0.0009(4)
N2 0.0171(5) 0.0235(5) 0.0179(5) -0.0038(4) -0.0037(4) -0.0022(4)
N3 0.0204(5) 0.0215(5) 0.0167(5) -0.0015(4) -0.0033(4) 0.0022(4)
N4 0.0193(5) 0.0194(5) 0.0160(5) -0.0033(4) -0.0035(4) -0.0002(4)
N5 0.0292(6) 0.0277(6) 0.0185(5) -0.0017(4) -0.0037(4) -0.0081(5)
N6 0.0286(6) 0.0310(6) 0.0195(5) -0.0029(5) -0.0024(5) -0.0098(5)
N7 0.0220(6) 0.0293(6) 0.0182(5) -0.0039(4) -0.0045(4) -0.0083(5)
C1 0.0205(6) 0.0287(7) 0.0178(6) -0.0013(5) -0.0043(5) 0.0002(5)
C2 0.0195(6) 0.0268(7) 0.0206(6) -0.0012(5) -0.0046(5) 0.0005(5)
C3 0.0169(6) 0.0283(7) 0.0166(6) -0.0031(5) -0.0022(5) 0.0009(5)
C4 0.0198(6) 0.0305(7) 0.0209(6) -0.0038(5) -0.0011(5) -0.0021(5)
C5 0.0189(7) 0.0400(9) 0.0386(8) -0.0073(7) -0.0022(6) -0.0041(6)
C6 0.0170(7) 0.0439(9) 0.0483(9) -0.0089(7) -0.0036(6) 0.0053(6)
C7 0.0241(7) 0.0329(8) 0.0362(8) -0.0073(6) -0.0035(6) 0.0068(6)
C8 0.0211(7) 0.0290(7) 0.0201(6) -0.0035(5) -0.0029(5) 0.0020(5)
C9 0.0230(7) 0.0296(7) 0.0267(7) -0.0067(6) 0.0002(5) -0.0041(6)
C10 0.0318(8) 0.0461(10) 0.0431(9) -0.0170(8) -0.0023(7) -0.0120(7)
C11 0.0464(10) 0.0321(8) 0.0311(8) -0.0014(6) 0.0018(7) -0.0014(7)
C12 0.0249(7) 0.0260(7) 0.0260(7) -0.0066(5) -0.0045(5) 0.0024(5)
C13 0.0445(10) 0.0296(8) 0.0444(9) 0.0015(7) -0.0133(8) -0.0013(7)
C14 0.0362(9) 0.0507(10) 0.0340(8) -0.0202(7) -0.0059(7) 0.0040(7)
C15 0.0192(6) 0.0286(7) 0.0180(6) -0.0058(5) -0.0050(5) -0.0034(5)
C16 0.0195(6) 0.0333(7) 0.0242(6) -0.0085(6) -0.0052(5) -0.0012(5)
C17 0.0180(7) 0.0445(9) 0.0467(9) -0.0161(7) -0.0014(6) -0.0002(6)
C18 0.0202(7) 0.0512(10) 0.0563(11) -0.0149(9) 0.0017(7) -0.0117(7)
C19 0.0279(8) 0.0358(8) 0.0393(8) -0.0103(7) -0.0014(6) -0.0106(6)
C20 0.0237(7) 0.0305(7) 0.0215(6) -0.0071(5) -0.0038(5) -0.0057(6)
C21 0.0214(7) 0.0320(7) 0.0265(7) -0.0105(6) -0.0068(5) 0.0037(5)
C22 0.0345(8) 0.0479(10) 0.0347(8) -0.0195(7) -0.0038(7) 0.0061(7)
C23 0.0353(9) 0.0425(9) 0.0382(9) -0.0079(7) -0.0166(7) 0.0081(7)
C24 0.0266(7) 0.0258(7) 0.0260(7) -0.0075(5) -0.0041(5) -0.0058(5)
C25 0.0429(9) 0.0274(8) 0.0340(8) -0.0092(6) -0.0035(7) -0.0076(7)
C26 0.0339(8) 0.0355(8) 0.0271(7) -0.0109(6) -0.0031(6) -0.0065(6)
C27 0.0204(6) 0.0257(7) 0.0185(6) 0.0009(5) -0.0048(5) -0.0003(5)
C28 0.0230(6) 0.0273(7) 0.0143(5) -0.0008(5) -0.0048(5) -0.0006(5)
C29 0.0193(6) 0.0235(6) 0.0170(6) -0.0041(5) -0.0031(5) -0.0034(5)
C30 0.0366(8) 0.0341(8) 0.0209(6) 0.0004(6) -0.0071(6) 0.0109(6)
C31 0.0308(7) 0.0374(8) 0.0191(6) -0.0094(6) -0.0054(5) 0.0044(6)
C32 0.0269(7) 0.0223(6) 0.0172(6) -0.0009(5) -0.0044(5) 0.0062(5)
C33 0.0259(7) 0.0324(7) 0.0197(6) -0.0030(5) -0.0056(5) 0.0077(6)
C34 0.0345(8) 0.0380(8) 0.0273(7) -0.0085(6) -0.0045(6) 0.0157(7)
C35 0.0506(10) 0.0287(8) 0.0320(8) -0.0100(6) -0.0059(7) 0.0138(7)
C36 0.0454(9) 0.0251(7) 0.0338(8) -0.0075(6) -0.0046(7) 0.0014(7)
C37 0.0335(8) 0.0226(7) 0.0225(6) -0.0027(5) -0.0022(6) 0.0016(6)
C38 0.0207(7) 0.0442(9) 0.0271(7) -0.0098(6) -0.0050(5) 0.0064(6)
C39 0.0268(8) 0.0476(9) 0.0301(8) -0.0068(7) -0.0019(6) -0.0001(7)
C40 0.0298(9) 0.0728(13) 0.0415(9) -0.0090(9) -0.0151(7) 0.0099(9)
C41 0.0309(8) 0.0272(7) 0.0327(8) -0.0088(6) 0.0003(6) -0.0052(6)
C42 0.0411(10) 0.0605(12) 0.0437(10) -0.0189(9) -0.0082(8) -0.0023(9)
C43 0.0407(10) 0.0660(13) 0.0336(9) -0.0067(8) 0.0025(7) -0.0134(9)
C44 0.0232(6) 0.0221(6) 0.0170(6) -0.0058(5) -0.0049(5) 0.0028(5)
C45 0.0328(8) 0.0226(7) 0.0215(6) -0.0047(5) -0.0051(5) 0.0031(6)
C46 0.0436(9) 0.0242(7) 0.0318(8) -0.0037(6) -0.0099(7) 0.0100(6)
C47 0.0336(8) 0.0386(9) 0.0352(8) -0.0089(7) -0.0113(6) 0.0166(7)
C48 0.0250(7) 0.0387(8) 0.0298(7) -0.0094(6) -0.0072(6) 0.0055(6)
C49 0.0238(7) 0.0267(7) 0.0228(6) -0.0069(5) -0.0062(5) 0.0034(5)
C50 0.0393(9) 0.0208(7) 0.0336(8) -0.0033(6) -0.0037(6) -0.0025(6)
C51 0.0604(12) 0.0270(8) 0.0357(9) -0.0021(7) 0.0052(8) -0.0069(8)
C52 0.0553(11) 0.0339(9) 0.0458(10) -0.0142(8) -0.0083(8) -0.0081(8)
C53 0.0239(7) 0.0277(7) 0.0435(9) -0.0043(6) -0.0090(6) -0.0029(6)
C54 0.0638(13) 0.0377(10) 0.0770(15) -0.0190(10) -0.0346(11) -0.0043(9)
C55 0.0682(15) 0.0469(11) 0.0510(12) 0.0071(9) 0.0023(10) -0.0151(10)
C56 0.0272(7) 0.0397(8) 0.0241(7) -0.0084(6) -0.0068(6) -0.0113(6)
C57 0.0262(8) 0.0831(14) 0.0374(9) -0.0215(9) -0.0052(7) -0.0174(9)
C58 0.0355(8) 0.0449(9) 0.0245(7) -0.0085(6) -0.0113(6) -0.0091(7)
C59 0.0554(11) 0.0383(9) 0.0439(9) -0.0089(7) -0.0203(8) -0.0174(8)
As2 0.01593(7) 0.02003(7) 0.01860(7) -0.00658(5) -0.00352(5) 0.00019(5)
P2 0.01749(15) 0.02341(16) 0.02074(15) -0.00413(12) -0.00638(12) -0.00266(12)
Ga2 0.01755(8) 0.02164(8) 0.01863(7) -0.00365(6) -0.00591(6) -0.00285(6)
N101 0.0180(5) 0.0219(5) 0.0307(6) -0.0120(5) -0.0088(4) 0.0040(4)
N102 0.0231(5) 0.0188(5) 0.0190(5) -0.0055(4) -0.0062(4) 0.0018(4)
N103 0.0227(6) 0.0221(5) 0.0213(5) -0.0035(4) -0.0071(4) -0.0044(4)
N104 0.0221(6) 0.0310(6) 0.0187(5) -0.0045(5) -0.0058(4) -0.0043(5)
N105 0.0208(6) 0.0290(6) 0.0256(6) -0.0096(5) -0.0038(4) -0.0024(5)
N106 0.0212(6) 0.0265(6) 0.0268(6) -0.0075(5) -0.0039(4) -0.0021(5)
N107 0.0171(5) 0.0267(6) 0.0272(6) -0.0081(5) -0.0060(4) 0.0005(4)
C101 0.0220(6) 0.0240(6) 0.0277(7) -0.0087(5) -0.0090(5) -0.0003(5)
C102 0.0309(7) 0.0222(6) 0.0216(6) -0.0081(5) -0.0094(5) 0.0036(5)
C103 0.0154(6) 0.0237(6) 0.0335(7) -0.0124(5) -0.0068(5) 0.0023(5)
C104 0.0214(7) 0.0242(7) 0.0377(8) -0.0091(6) -0.0077(6) 0.0014(5)
C105 0.0313(8) 0.0256(7) 0.0524(10) -0.0067(7) -0.0105(7) 0.0054(6)
C106 0.0329(9) 0.0284(8) 0.0663(12) -0.0204(8) -0.0096(8) 0.0108(7)
C107 0.0293(8) 0.0377(9) 0.0509(10) -0.0254(8) -0.0043(7) 0.0076(7)
C108 0.0198(6) 0.0320(7) 0.0362(8) -0.0171(6) -0.0057(6) 0.0022(6)
C109 0.0305(8) 0.0267(7) 0.0317(7) -0.0034(6) -0.0068(6) 0.0006(6)
C110 0.0370(9) 0.0327(8) 0.0444(9) -0.0001(7) -0.0022(7) -0.0031(7)
C111 0.0475(10) 0.0517(11) 0.0388(9) -0.0065(8) -0.0166(8) -0.0029(8)
C112 0.0262(7) 0.0421(9) 0.0309(7) -0.0160(7) -0.0030(6) 0.0055(6)
C113 0.0499(11) 0.0736(14) 0.0460(11) -0.0296(10) -0.0158(9) 0.0093(10)
C114 0.0363(10) 0.0788(15) 0.0480(11) -0.0090(10) -0.0007(8) 0.0029(10)
C115 0.0207(6) 0.0195(6) 0.0206(6) -0.0051(5) -0.0064(5) -0.0001(5)
C116 0.0217(6) 0.0218(6) 0.0234(6) -0.0068(5) -0.0066(5) 0.0007(5)
C117 0.0299(7) 0.0233(7) 0.0309(7) -0.0080(6) -0.0105(6) 0.0071(6)
C118 0.0432(9) 0.0224(7) 0.0292(7) -0.0009(6) -0.0134(6) 0.0029(6)
C119 0.0397(8) 0.0277(7) 0.0213(6) -0.0015(5) -0.0057(6) -0.0038(6)
C120 0.0267(7) 0.0257(7) 0.0202(6) -0.0062(5) -0.0048(5) -0.0022(5)
C121 0.0221(7) 0.0218(6) 0.0269(7) -0.0080(5) -0.0016(5) 0.0018(5)
C122 0.0232(7) 0.0353(8) 0.0424(9) -0.0151(7) -0.0017(6) 0.0036(6)
C123 0.0351(8) 0.0337(8) 0.0252(7) -0.0094(6) -0.0006(6) -0.0062(6)
C124 0.0300(7) 0.0297(7) 0.0207(6) -0.0072(5) 0.0016(5) -0.0026(6)
C125 0.0546(11) 0.0556(11) 0.0306(8) -0.0224(8) -0.0076(8) 0.0048(9)
C126 0.0323(9) 0.0529(11) 0.0517(11) -0.0258(9) 0.0048(8) -0.0058(8)
C127 0.0233(7) 0.0282(7) 0.0292(7) -0.0059(6) -0.0073(5) -0.0058(6)
C128 0.0242(7) 0.0344(8) 0.0296(7) -0.0081(6) -0.0111(6) -0.0067(6)
C129 0.0245(7) 0.0346(8) 0.0245(7) -0.0087(6) -0.0094(5) -0.0010(6)
C130 0.0454(10) 0.0386(9) 0.0408(9) 0.0008(7) -0.0189(8) -0.0215(8)
C131 0.0357(9) 0.0558(10) 0.0274(8) -0.0074(7) -0.0147(6) -0.0081(8)
C132 0.0279(7) 0.0202(6) 0.0252(7) -0.0021(5) -0.0101(5) -0.0066(5)
C133 0.0318(8) 0.0251(7) 0.0254(7) -0.0016(5) -0.0083(6) -0.0074(6)
C134 0.0465(9) 0.0314(8) 0.0256(7) -0.0004(6) -0.0110(7) -0.0060(7)
C135 0.0565(11) 0.0316(8) 0.0336(8) 0.0024(7) -0.0208(8) 0.0023(7)
C136 0.0466(10) 0.0283(8) 0.0412(9) -0.0037(7) -0.0185(8) 0.0065(7)
C137 0.0348(8) 0.0235(7) 0.0319(7) -0.0058(6) -0.0125(6) -0.0023(6)
C138 0.0318(8) 0.0374(8) 0.0229(7) -0.0021(6) -0.0027(6) -0.0011(6)
C139 0.0616(12) 0.0439(10) 0.0308(8) -0.0151(7) -0.0132(8) 0.0105(9)
C140 0.0377(10) 0.0669(14) 0.0519(12) 0.0069(10) 0.0034(9) -0.0045(9)
C141 0.0372(9) 0.0320(8) 0.0356(8) -0.0118(6) -0.0114(7) 0.0065(6)
C142 0.0387(11) 0.121(2) 0.0499(12) -0.0297(13) -0.0111(9) 0.0083(12)
C143 0.092(2) 0.0727(16) 0.0753(17) -0.0507(14) 0.0064(14) -0.0222(14)
C144 0.0244(7) 0.0408(8) 0.0186(6) -0.0034(6) -0.0068(5) -0.0073(6)
C145 0.0270(7) 0.0410(8) 0.0240(7) -0.0010(6) -0.0098(6) -0.0072(6)
C146 0.0352(9) 0.0479(10) 0.0325(8) 0.0052(7) -0.0077(7) -0.0121(7)
C147 0.0331(9) 0.0694(13) 0.0288(8) 0.0034(8) 0.0005(7) -0.0115(9)
C148 0.0305(8) 0.0662(12) 0.0275(8) -0.0088(8) -0.0019(6) -0.0020(8)
C149 0.0307(8) 0.0478(9) 0.0237(7) -0.0092(6) -0.0062(6) -0.0038(7)
C150 0.0355(8) 0.0344(8) 0.0266(7) 0.0018(6) -0.0119(6) -0.0040(6)
C151 0.0518(12) 0.0508(12) 0.0777(15) -0.0264(11) -0.0260(11) 0.0016(9)
C152 0.0461(11) 0.0729(14) 0.0369(9) -0.0063(9) -0.0193(8) 0.0134(10)
C153 0.0409(9) 0.0471(10) 0.0352(8) -0.0146(7) -0.0023(7) 0.0023(8)
C154 0.0524(13) 0.0602(14) 0.0675(14) -0.0066(11) -0.0095(11) 0.0103(10)
C155 0.095(2) 0.0656(15) 0.0695(16) -0.0373(13) -0.0265(14) 0.0068(14)
C156 0.0189(7) 0.0379(8) 0.0368(8) -0.0116(6) -0.0082(6) 0.0033(6)
C157 0.0255(8) 0.0699(13) 0.0766(14) -0.0412(11) -0.0256(9) 0.0107(8)
C158 0.0224(7) 0.0473(10) 0.0434(9) -0.0091(8) -0.0015(6) 0.0039(7)
C159 0.0310(9) 0.0484(10) 0.0483(10) -0.0006(8) -0.0078(7) 0.0134(8)
C1S 0.0597(12) 0.0425(10) 0.0490(11) -0.0212(8) -0.0111(9) 0.0123(9)
C2S 0.0671(13) 0.0327(9) 0.0325(8) -0.0090(7) -0.0040(8) -0.0014(8)
C3S 0.0732(14) 0.0384(9) 0.0393(9) -0.0068(8) -0.0197(9) -0.0026(9)
C4S 0.0694(14) 0.0504(11) 0.0483(11) -0.0119(9) -0.0139(10) -0.0140(10)
C5S 0.0945(18) 0.0349(9) 0.0357(9) -0.0068(8) -0.0093(10) -0.0139(10)
C6S 0.0975(18) 0.0315(9) 0.0378(9) -0.0125(7) -0.0234(10) 0.0170(10)

loop_
_atom_type_symbol
_atom_type_description
_atom_type_scat_dispersion_real
_atom_type_scat_dispersion_imag
_atom_type_scat_source
C C 0.0181 0.0091 'International Tables Vol C Tables 4.2.6.8 and 6.1.1.4'
H H 0.0000 0.0000 'International Tables Vol C Tables 4.2.6.8 and 6.1.1.4'
N N 0.0311 0.0180 'International Tables Vol C Tables 4.2.6.8 and 6.1.1.4'
P P 0.2955 0.4335 'International Tables Vol C Tables 4.2.6.8 and 6.1.1.4'
Ga Ga -1.2846 0.7763 'International Tables Vol C Tables 4.2.6.8 and 6.1.1.4'
As As -0.9300 1.0051 'International Tables Vol C Tables 4.2.6.8 and 6.1.1.4'

loop_
_geom_angle_atom_site_label_1
_geom_angle_atom_site_label_2
_geom_angle_atom_site_label_3
_geom_angle
_geom_angle_site_symmetry_1
_geom_angle_site_symmetry_3
_geom_angle_publ_flag
N2 As1 N1 86.91(5) . . ?
N2 As1 P1 97.46(4) . . ?
N1 As1 P1 101.79(4) . . ?
N5 P1 Ga1 92.32(4) . . ?
N5 P1 As1 103.32(4) . . ?
Ga1 P1 As1 109.576(14) . . ?
N3 Ga1 N4 94.50(5) . . ?
N3 Ga1 N7 113.67(5) . . ?
N4 Ga1 N7 113.33(5) . . ?
N3 Ga1 P1 129.89(3) . . ?
N4 Ga1 P1 118.50(3) . . ?
N7 Ga1 P1 88.02(3) . . ?
C3 N1 C1 117.77(10) . . ?
C3 N1 As1 120.09(8) . . ?
C1 N1 As1 112.75(8) . . ?
C15 N2 C2 122.34(11) . . ?
C15 N2 As1 123.95(9) . . ?
C2 N2 As1 110.24(8) . . ?
C27 N3 C32 118.35(11) . . ?
C27 N3 Ga1 118.28(9) . . ?
C32 N3 Ga1 123.29(8) . . ?
C29 N4 C44 117.50(11) . . ?
C29 N4 Ga1 117.47(9) . . ?
C44 N4 Ga1 125.03(8) . . ?
N6 N5 P1 121.90(9) . . ?
N5 N6 N7 122.75(11) . . ?
N6 N7 C56 108.96(11) . . ?
N6 N7 Ga1 114.36(8) . . ?
C56 N7 Ga1 136.67(9) . . ?
N1 C1 C2 106.90(10) . . ?
N1 C1 H1A 110.3 . . ?
C2 C1 H1A 110.3 . . ?
N1 C1 H1B 110.3 . . ?
C2 C1 H1B 110.3 . . ?
H1A C1 H1B 108.6 . . ?
N2 C2 C1 105.74(11) . . ?
N2 C2 H2A 110.6 . . ?
C1 C2 H2A 110.6 . . ?
N2 C2 H2B 110.6 . . ?
C1 C2 H2B 110.6 . . ?
H2A C2 H2B 108.7 . . ?
C8 C3 C4 119.98(13) . . ?
C8 C3 N1 121.55(12) . . ?
C4 C3 N1 118.46(12) . . ?
C5 C4 C3 118.54(14) . . ?
C5 C4 C9 119.97(13) . . ?
C3 C4 C9 121.41(13) . . ?
C6 C5 C4 121.41(14) . . ?
C6 C5 H5 119.3 . . ?
C4 C5 H5 119.3 . . ?
C5 C6 C7 119.54(14) . . ?
C5 C6 H6 120.2 . . ?
C7 C6 H6 120.2 . . ?
C6 C7 C8 121.32(15) . . ?
C6 C7 H7 119.3 . . ?
C8 C7 H7 119.3 . . ?
C7 C8 C3 118.79(13) . . ?
C7 C8 C12 117.70(13) . . ?
C3 C8 C12 123.40(12) . . ?
C4 C9 C10 113.46(14) . . ?
C4 C9 C11 109.38(12) . . ?
C10 C9 C11 109.55(13) . . ?
C4 C9 H9 108.1 . . ?
C10 C9 H9 108.1 . . ?
C11 C9 H9 108.1 . . ?
C9 C10 H10A 109.5 . . ?
C9 C10 H10B 109.5 . . ?
H10A C10 H10B 109.5 . . ?
C9 C10 H10C 109.5 . . ?
H10A C10 H10C 109.5 . . ?
H10B C10 H10C 109.5 . . ?
C9 C11 H11A 109.5 . . ?
C9 C11 H11B 109.5 . . ?
H11A C11 H11B 109.5 . . ?
C9 C11 H11C 109.5 . . ?
H11A C11 H11C 109.5 . . ?
H11B C11 H11C 109.5 . . ?
C8 C12 C13 112.56(13) . . ?
C8 C12 C14 109.91(12) . . ?
C13 C12 C14 110.32(14) . . ?
C8 C12 H12 108.0 . . ?
C13 C12 H12 108.0 . . ?
C14 C12 H12 108.0 . . ?
C12 C13 H13A 109.5 . . ?
C12 C13 H13B 109.5 . . ?
H13A C13 H13B 109.5 . . ?
C12 C13 H13C 109.5 . . ?
H13A C13 H13C 109.5 . . ?
H13B C13 H13C 109.5 . . ?
C12 C14 H14A 109.5 . . ?
C12 C14 H14B 109.5 . . ?
H14A C14 H14B 109.5 . . ?
C12 C14 H14C 109.5 . . ?
H14A C14 H14C 109.5 . . ?
H14B C14 H14C 109.5 . . ?
C16 C15 C20 120.13(12) . . ?
C16 C15 N2 122.91(12) . . ?
C20 C15 N2 116.94(12) . . ?
C17 C16 C15 118.31(14) . . ?
C17 C16 C21 117.62(14) . . ?
C15 C16 C21 124.06(12) . . ?
C18 C17 C16 121.62(15) . . ?
C18 C17 H17 119.2 . . ?
C16 C17 H17 119.2 . . ?
C17 C18 C19 119.71(15) . . ?
C17 C18 H18 120.1 . . ?
C19 C18 H18 120.1 . . ?
C18 C19 C20 121.48(15) . . ?
C18 C19 H19 119.3 . . ?
C20 C19 H19 119.3 . . ?
C19 C20 C15 118.67(14) . . ?
C19 C20 C24 119.92(13) . . ?
C15 C20 C24 121.27(12) . . ?
C16 C21 C23 111.01(12) . . ?
C16 C21 C22 112.39(13) . . ?
C23 C21 C22 110.37(13) . . ?
C16 C21 H21 107.6 . . ?
C23 C21 H21 107.6 . . ?
C22 C21 H21 107.6 . . ?
C21 C22 H22A 109.5 . . ?
C21 C22 H22B 109.5 . . ?
H22A C22 H22B 109.5 . . ?
C21 C22 H22C 109.5 . . ?
H22A C22 H22C 109.5 . . ?
H22B C22 H22C 109.5 . . ?
C21 C23 H23A 109.5 . . ?
C21 C23 H23B 109.5 . . ?
H23A C23 H23B 109.5 . . ?
C21 C23 H23C 109.5 . . ?
H23A C23 H23C 109.5 . . ?
H23B C23 H23C 109.5 . . ?
C20 C24 C26 108.99(13) . . ?
C20 C24 C25 114.25(12) . . ?
C26 C24 C25 109.38(12) . . ?
C20 C24 H24 108.0 . . ?
C26 C24 H24 108.0 . . ?
C25 C24 H24 108.0 . . ?
C24 C25 H25A 109.5 . . ?
C24 C25 H25B 109.5 . . ?
H25A C25 H25B 109.5 . . ?
C24 C25 H25C 109.5 . . ?
H25A C25 H25C 109.5 . . ?
H25B C25 H25C 109.5 . . ?
C24 C26 H26A 109.5 . . ?
C24 C26 H26B 109.5 . . ?
H26A C26 H26B 109.5 . . ?
C24 C26 H26C 109.5 . . ?
H26A C26 H26C 109.5 . . ?
H26B C26 H26C 109.5 . . ?
N3 C27 C28 123.52(12) . . ?
N3 C27 C30 119.25(13) . . ?
C28 C27 C30 117.22(12) . . ?
C27 C28 C29 127.90(12) . . ?
C27 C28 H28 116.0 . . ?
C29 C28 H28 116.0 . . ?
N4 C29 C28 123.27(12) . . ?
N4 C29 C31 119.56(12) . . ?
C28 C29 C31 117.17(12) . . ?
C27 C30 H30A 109.5 . . ?
C27 C30 H30B 109.5 . . ?
H30A C30 H30B 109.5 . . ?
C27 C30 H30C 109.5 . . ?
H30A C30 H30C 109.5 . . ?
H30B C30 H30C 109.5 . . ?
C29 C31 H31A 109.5 . . ?
C29 C31 H31B 109.5 . . ?
H31A C31 H31B 109.5 . . ?
C29 C31 H31C 109.5 . . ?
H31A C31 H31C 109.5 . . ?
H31B C31 H31C 109.5 . . ?
C33 C32 C37 120.69(13) . . ?
C33 C32 N3 120.59(13) . . ?
C37 C32 N3 118.71(12) . . ?
C34 C33 C32 118.15(14) . . ?
C34 C33 C38 118.70(14) . . ?
C32 C33 C38 123.13(14) . . ?
C35 C34 C33 121.79(15) . . ?
C35 C34 H34 119.1 . . ?
C33 C34 H34 119.1 . . ?
C34 C35 C36 119.52(15) . . ?
C34 C35 H35 120.2 . . ?
C36 C35 H35 120.2 . . ?
C35 C36 C37 121.37(16) . . ?
C35 C36 H36 119.3 . . ?
C37 C36 H36 119.3 . . ?
C36 C37 C32 118.31(14) . . ?
C36 C37 C41 119.21(14) . . ?
C32 C37 C41 122.47(13) . . ?
C33 C38 C39 109.31(13) . . ?
C33 C38 C40 112.01(15) . . ?
C39 C38 C40 111.41(13) . . ?
C33 C38 H38 108.0 . . ?
C39 C38 H38 108.0 . . ?
C40 C38 H38 108.0 . . ?
C38 C39 H39A 109.5 . . ?
C38 C39 H39B 109.5 . . ?
H39A C39 H39B 109.5 . . ?
C38 C39 H39C 109.5 . . ?
H39A C39 H39C 109.5 . . ?
H39B C39 H39C 109.5 . . ?
C38 C40 H40A 109.5 . . ?
C38 C40 H40B 109.5 . . ?
H40A C40 H40B 109.5 . . ?
C38 C40 H40C 109.5 . . ?
H40A C40 H40C 109.5 . . ?
H40B C40 H40C 109.5 . . ?
C43 C41 C37 112.22(14) . . ?
C43 C41 C42 110.04(14) . . ?
C37 C41 C42 111.32(13) . . ?
C43 C41 H41 107.7 . . ?
C37 C41 H41 107.7 . . ?
C42 C41 H41 107.7 . . ?
C41 C42 H42A 109.5 . . ?
C41 C42 H42B 109.5 . . ?
H42A C42 H42B 109.5 . . ?
C41 C42 H42C 109.5 . . ?
H42A C42 H42C 109.5 . . ?
H42B C42 H42C 109.5 . . ?
C41 C43 H43A 109.5 . . ?
C41 C43 H43B 109.5 . . ?
H43A C43 H43B 109.5 . . ?
C41 C43 H43C 109.5 . . ?
H43A C43 H43C 109.5 . . ?
H43B C43 H43C 109.5 . . ?
C45 C44 C49 120.26(13) . . ?
C45 C44 N4 120.66(12) . . ?
C49 C44 N4 119.08(12) . . ?
C46 C45 C44 118.45(14) . . ?
C46 C45 C50 118.80(13) . . ?
C44 C45 C50 122.73(13) . . ?
C47 C46 C45 121.55(14) . . ?
C47 C46 H46 119.2 . . ?
C45 C46 H46 119.2 . . ?
C48 C47 C46 119.40(15) . . ?
C48 C47 H47 120.3 . . ?
C46 C47 H47 120.3 . . ?
C47 C48 C49 121.66(15) . . ?
C47 C48 H48 119.2 . . ?
C49 C48 H48 119.2 . . ?
C48 C49 C44 118.67(13) . . ?
C48 C49 C53 117.40(13) . . ?
C44 C49 C53 123.92(13) . . ?
C45 C50 C52 111.18(14) . . ?
C45 C50 C51 111.09(14) . . ?
C52 C50 C51 110.45(14) . . ?
C45 C50 H50 108.0 . . ?
C52 C50 H50 108.0 . . ?
C51 C50 H50 108.0 . . ?
C50 C51 H51A 109.5 . . ?
C50 C51 H51B 109.5 . . ?
H51A C51 H51B 109.5 . . ?
C50 C51 H51C 109.5 . . ?
H51A C51 H51C 109.5 . . ?
H51B C51 H51C 109.5 . . ?
C50 C52 H52A 109.5 . . ?
C50 C52 H52B 109.5 . . ?
H52A C52 H52B 109.5 . . ?
C50 C52 H52C 109.5 . . ?
H52A C52 H52C 109.5 . . ?
H52B C52 H52C 109.5 . . ?
C49 C53 C54 110.00(14) . . ?
C49 C53 C55 112.38(15) . . ?
C54 C53 C55 108.87(17) . . ?
C49 C53 H53 108.5 . . ?
C54 C53 H53 108.5 . . ?
C55 C53 H53 108.5 . . ?
C53 C54 H54A 109.5 . . ?
C53 C54 H54B 109.5 . . ?
H54A C54 H54B 109.5 . . ?
C53 C54 H54C 109.5 . . ?
H54A C54 H54C 109.5 . . ?
H54B C54 H54C 109.5 . . ?
C53 C55 H55A 109.5 . . ?
C53 C55 H55B 109.5 . . ?
H55A C55 H55B 109.5 . . ?
C53 C55 H55C 109.5 . . ?
H55A C55 H55C 109.5 . . ?
H55B C55 H55C 109.5 . . ?
N7 C56 C58 108.40(11) . . ?
N7 C56 C59 109.68(13) . . ?
C58 C56 C59 109.51(13) . . ?
N7 C56 C57 111.50(12) . . ?
C58 C56 C57 108.66(14) . . ?
C59 C56 C57 109.06(15) . . ?
C56 C57 H57A 109.5 . . ?
C56 C57 H57B 109.5 . . ?
H57A C57 H57B 109.5 . . ?
C56 C57 H57C 109.5 . . ?
H57A C57 H57C 109.5 . . ?
H57B C57 H57C 109.5 . . ?
C56 C58 H58A 109.5 . . ?
C56 C58 H58B 109.5 . . ?
H58A C58 H58B 109.5 . . ?
C56 C58 H58C 109.5 . . ?
H58A C58 H58C 109.5 . . ?
H58B C58 H58C 109.5 . . ?
C56 C59 H59A 109.5 . . ?
C56 C59 H59B 109.5 . . ?
H59A C59 H59B 109.5 . . ?
C56 C59 H59C 109.5 . . ?
H59A C59 H59C 109.5 . . ?
H59B C59 H59C 109.5 . . ?
N102 As2 N101 86.44(5) . . ?
N102 As2 P2 103.29(4) . . ?
N101 As2 P2 96.69(4) . . ?
N105 P2 Ga2 92.26(4) . . ?
N105 P2 As2 98.77(4) . . ?
Ga2 P2 As2 110.657(14) . . ?
N104 Ga2 N103 94.11(5) . . ?
N104 Ga2 N107 117.08(5) . . ?
N103 Ga2 N107 111.05(5) . . ?
N104 Ga2 P2 134.57(4) . . ?
N103 Ga2 P2 112.73(3) . . ?
N107 Ga2 P2 87.57(3) . . ?
C103 N101 C101 120.16(11) . . ?
C103 N101 As2 125.18(9) . . ?
C101 N101 As2 114.09(9) . . ?
C115 N102 C102 120.49(11) . . ?
C115 N102 As2 125.44(9) . . ?
C102 N102 As2 111.42(8) . . ?
C127 N103 C132 118.48(11) . . ?
C127 N103 Ga2 119.38(10) . . ?
C132 N103 Ga2 122.10(8) . . ?
C129 N104 C144 117.48(12) . . ?
C129 N104 Ga2 118.28(9) . . ?
C144 N104 Ga2 124.23(9) . . ?
N106 N105 P2 121.70(10) . . ?
N105 N106 N107 122.39(12) . . ?
N106 N107 C156 109.50(11) . . ?
N106 N107 Ga2 114.78(9) . . ?
C156 N107 Ga2 135.21(9) . . ?
N101 C101 C102 105.69(11) . . ?
N101 C101 H10D 110.6 . . ?
C102 C101 H10D 110.6 . . ?
N101 C101 H10E 110.6 . . ?
C102 C101 H10E 110.6 . . ?
H10D C101 H10E 108.7 . . ?
N102 C102 C101 106.79(11) . . ?
N102 C102 H10F 110.4 . . ?
C101 C102 H10F 110.4 . . ?
N102 C102 H10G 110.4 . . ?
C101 C102 H10G 110.4 . . ?
H10F C102 H10G 108.6 . . ?
C104 C103 C108 120.55(13) . . ?
C104 C103 N101 119.36(13) . . ?
C108 C103 N101 120.07(13) . . ?
C105 C104 C103 118.43(15) . . ?
C105 C104 C109 118.85(14) . . ?
C103 C104 C109 122.72(13) . . ?
C106 C105 C104 121.44(16) . . ?
C106 C105 H105 119.3 . . ?
C104 C105 H105 119.3 . . ?
C105 C106 C107 119.73(15) . . ?
C105 C106 H106 120.1 . . ?
C107 C106 H106 120.1 . . ?
C106 C107 C108 121.48(16) . . ?
C106 C107 H107 119.3 . . ?
C108 C107 H107 119.3 . . ?
C107 C108 C103 118.30(15) . . ?
C107 C108 C112 119.41(14) . . ?
C103 C108 C112 122.29(13) . . ?
C104 C109 C110 112.06(13) . . ?
C104 C109 C111 111.13(14) . . ?
C110 C109 C111 109.95(14) . . ?
C104 C109 H109 107.8 . . ?
C110 C109 H109 107.8 . . ?
C111 C109 H109 107.8 . . ?
C109 C110 H11D 109.5 . . ?
C109 C110 H11E 109.5 . . ?
H11D C110 H11E 109.5 . . ?
C109 C110 H11F 109.5 . . ?
H11D C110 H11F 109.5 . . ?
H11E C110 H11F 109.5 . . ?
C109 C111 H11G 109.5 . . ?
C109 C111 H11H 109.5 . . ?
H11G C111 H11H 109.5 . . ?
C109 C111 H11I 109.5 . . ?
H11G C111 H11I 109.5 . . ?
H11H C111 H11I 109.5 . . ?
C114 C112 C108 113.13(15) . . ?
C114 C112 C113 109.28(15) . . ?
C108 C112 C113 111.16(15) . . ?
C114 C112 H112 107.7 . . ?
C108 C112 H112 107.7 . . ?
C113 C112 H112 107.7 . . ?
C112 C113 H11J 109.5 . . ?
C112 C113 H11K 109.5 . . ?
H11J C113 H11K 109.5 . . ?
C112 C113 H11L 109.5 . . ?
H11J C113 H11L 109.5 . . ?
H11K C113 H11L 109.5 . . ?
C112 C114 H11M 109.5 . . ?
C112 C114 H11N 109.5 . . ?
H11M C114 H11N 109.5 . . ?
C112 C114 H11O 109.5 . . ?
H11M C114 H11O 109.5 . . ?
H11N C114 H11O 109.5 . . ?
C116 C115 C120 120.28(12) . . ?
C116 C115 N102 118.55(12) . . ?
C120 C115 N102 121.14(12) . . ?
C117 C116 C115 118.83(13) . . ?
C117 C116 C121 119.50(13) . . ?
C115 C116 C121 121.67(12) . . ?
C118 C117 C116 121.28(14) . . ?
C118 C117 H117 119.4 . . ?
C116 C117 H117 119.4 . . ?
C119 C118 C117 119.59(14) . . ?
C119 C118 H118 120.2 . . ?
C117 C118 H118 120.2 . . ?
C118 C119 C120 121.45(14) . . ?
C118 C119 H119 119.3 . . ?
C120 C119 H119 119.3 . . ?
C119 C120 C115 118.43(13) . . ?
C119 C120 C124 118.77(13) . . ?
C115 C120 C124 122.73(13) . . ?
C116 C121 C122 111.62(12) . . ?
C116 C121 C123 111.51(11) . . ?
C122 C121 C123 110.36(12) . . ?
C116 C121 H121 107.7 . . ?
C122 C121 H121 107.7 . . ?
C123 C121 H121 107.7 . . ?
C121 C122 H12A 109.5 . . ?
C121 C122 H12B 109.5 . . ?
H12A C122 H12B 109.5 . . ?
C121 C122 H12C 109.5 . . ?
H12A C122 H12C 109.5 . . ?
H12B C122 H12C 109.5 . . ?
C121 C123 H12D 109.5 . . ?
C121 C123 H12E 109.5 . . ?
H12D C123 H12E 109.5 . . ?
C121 C123 H12F 109.5 . . ?
H12D C123 H12F 109.5 . . ?
H12E C123 H12F 109.5 . . ?
C120 C124 C125 112.20(14) . . ?
C120 C124 C126 111.49(13) . . ?
C125 C124 C126 110.55(14) . . ?
C120 C124 H124 107.5 . . ?
C125 C124 H124 107.5 . . ?
C126 C124 H124 107.5 . . ?
C124 C125 H12G 109.5 . . ?
C124 C125 H12H 109.5 . . ?
H12G C125 H12H 109.5 . . ?
C124 C125 H12I 109.5 . . ?
H12G C125 H12I 109.5 . . ?
H12H C125 H12I 109.5 . . ?
C124 C126 H12J 109.5 . . ?
C124 C126 H12K 109.5 . . ?
H12J C126 H12K 109.5 . . ?
C124 C126 H12L 109.5 . . ?
H12J C126 H12L 109.5 . . ?
H12K C126 H12L 109.5 . . ?
N103 C127 C128 123.26(13) . . ?
N103 C127 C130 120.17(13) . . ?
C128 C127 C130 116.57(13) . . ?
C129 C128 C127 127.46(13) . . ?
C129 C128 H128 116.3 . . ?
C127 C128 H128 116.3 . . ?
N104 C129 C128 123.87(13) . . ?
N104 C129 C131 119.19(13) . . ?
C128 C129 C131 116.93(13) . . ?
C127 C130 H13D 109.5 . . ?
C127 C130 H13E 109.5 . . ?
H13D C130 H13E 109.5 . . ?
C127 C130 H13F 109.5 . . ?
H13D C130 H13F 109.5 . . ?
H13E C130 H13F 109.5 . . ?
C129 C131 H13G 109.5 . . ?
C129 C131 H13H 109.5 . . ?
H13G C131 H13H 109.5 . . ?
C129 C131 H13I 109.5 . . ?
H13G C131 H13I 109.5 . . ?
H13H C131 H13I 109.5 . . ?
C133 C132 C137 120.94(13) . . ?
C133 C132 N103 120.04(13) . . ?
C137 C132 N103 119.02(13) . . ?
C134 C133 C132 118.37(15) . . ?
C134 C133 C138 118.49(14) . . ?
C132 C133 C138 123.04(13) . . ?
C135 C134 C133 121.38(16) . . ?
C135 C134 H134 119.3 . . ?
C133 C134 H134 119.3 . . ?
C136 C135 C134 119.58(15) . . ?
C136 C135 H135 120.2 . . ?
C134 C135 H135 120.2 . . ?
C135 C136 C137 121.56(16) . . ?
C135 C136 H136 119.2 . . ?
C137 C136 H136 119.2 . . ?
C136 C137 C132 118.08(15) . . ?
C136 C137 C141 118.72(15) . . ?
C132 C137 C141 123.20(13) . . ?
C133 C138 C140 113.14(15) . . ?
C133 C138 C139 108.43(14) . . ?
C140 C138 C139 110.73(16) . . ?
C133 C138 H138 108.1 . . ?
C140 C138 H138 108.1 . . ?
C139 C138 H138 108.1 . . ?
C138 C139 H13J 109.5 . . ?
C138 C139 H13K 109.5 . . ?
H13J C139 H13K 109.5 . . ?
C138 C139 H13L 109.5 . . ?
H13J C139 H13L 109.5 . . ?
H13K C139 H13L 109.5 . . ?
C138 C140 H14D 109.5 . . ?
C138 C140 H14E 109.5 . . ?
H14D C140 H14E 109.5 . . ?
C138 C140 H14F 109.5 . . ?
H14D C140 H14F 109.5 . . ?
H14E C140 H14F 109.5 . . ?
C143 C141 C137 111.35(16) . . ?
C143 C141 C142 110.2(2) . . ?
C137 C141 C142 111.72(15) . . ?
C143 C141 H141 107.8 . . ?
C137 C141 H141 107.8 . . ?
C142 C141 H141 107.8 . . ?
C141 C142 H14G 109.5 . . ?
C141 C142 H14H 109.5 . . ?
H14G C142 H14H 109.5 . . ?
C141 C142 H14I 109.5 . . ?
H14G C142 H14I 109.5 . . ?
H14H C142 H14I 109.5 . . ?
C141 C143 H14J 109.5 . . ?
C141 C143 H14K 109.5 . . ?
H14J C143 H14K 109.5 . . ?
C141 C143 H14L 109.5 . . ?
H14J C143 H14L 109.5 . . ?
H14K C143 H14L 109.5 . . ?
C145 C144 C149 121.14(14) . . ?
C145 C144 N104 120.02(14) . . ?
C149 C144 N104 118.82(14) . . ?
C146 C145 C144 117.98(16) . . ?
C146 C145 C150 118.82(15) . . ?
C144 C145 C150 123.08(13) . . ?
C147 C146 C145 121.44(18) . . ?
C147 C146 H146 119.3 . . ?
C145 C146 H146 119.3 . . ?
C148 C147 C146 119.93(16) . . ?
C148 C147 H147 120.0 . . ?
C146 C147 H147 120.0 . . ?
C147 C148 C149 121.37(18) . . ?
C147 C148 H148 119.3 . . ?
C149 C148 H148 119.3 . . ?
C148 C149 C144 118.11(17) . . ?
C148 C149 C153 117.83(16) . . ?
C144 C149 C153 124.06(14) . . ?
C145 C150 C151 112.84(15) . . ?
C145 C150 C152 110.95(14) . . ?
C151 C150 C152 110.81(16) . . ?
C145 C150 H150 107.3 . . ?
C151 C150 H150 107.3 . . ?
C152 C150 H150 107.3 . . ?
C150 C151 H15A 109.5 . . ?
C150 C151 H15B 109.5 . . ?
H15A C151 H15B 109.5 . . ?
C150 C151 H15C 109.5 . . ?
H15A C151 H15C 109.5 . . ?
H15B C151 H15C 109.5 . . ?
C150 C152 H15D 109.5 . . ?
C150 C152 H15E 109.5 . . ?
H15D C152 H15E 109.5 . . ?
C150 C152 H15F 109.5 . . ?
H15D C152 H15F 109.5 . . ?
H15E C152 H15F 109.5 . . ?
C154 C153 C149 111.40(16) . . ?
C154 C153 C155 108.83(19) . . ?
C149 C153 C155 112.59(17) . . ?
C154 C153 H153 108.0 . . ?
C149 C153 H153 108.0 . . ?
C155 C153 H153 108.0 . . ?
C153 C154 H15G 109.5 . . ?
C153 C154 H15H 109.5 . . ?
H15G C154 H15H 109.5 . . ?
C153 C154 H15I 109.5 . . ?
H15G C154 H15I 109.5 . . ?
H15H C154 H15I 109.5 . . ?
C153 C155 H15J 109.5 . . ?
C153 C155 H15K 109.5 . . ?
H15J C155 H15K 109.5 . . ?
C153 C155 H15L 109.5 . . ?
H15J C155 H15L 109.5 . . ?
H15K C155 H15L 109.5 . . ?
N107 C156 C157 107.50(13) . . ?
N107 C156 C158 110.78(13) . . ?
C157 C156 C158 109.28(15) . . ?
N107 C156 C159 111.41(13) . . ?
C157 C156 C159 110.50(16) . . ?
C158 C156 C159 107.37(14) . . ?
C156 C157 H15M 109.5 . . ?
C156 C157 H15N 109.5 . . ?
H15M C157 H15N 109.5 . . ?
C156 C157 H15O 109.5 . . ?
H15M C157 H15O 109.5 . . ?
H15N C157 H15O 109.5 . . ?
C156 C158 H15P 109.5 . . ?
C156 C158 H15Q 109.5 . . ?
H15P C158 H15Q 109.5 . . ?
C156 C158 H15R 109.5 . . ?
H15P C158 H15R 109.5 . . ?
H15Q C158 H15R 109.5 . . ?
C156 C159 H15S 109.5 . . ?
C156 C159 H15T 109.5 . . ?
H15S C159 H15T 109.5 . . ?
C156 C159 H15U 109.5 . . ?
H15S C159 H15U 109.5 . . ?
H15T C159 H15U 109.5 . . ?
C6S C1S C2S 119.9(2) . . ?
C6S C1S H1S 120.0 . . ?
C2S C1S H1S 120.0 . . ?
C3S C2S C1S 120.02(18) . . ?
C3S C2S H2S 120.0 . . ?
C1S C2S H2S 120.0 . . ?
C2S C3S C4S 120.3(2) . . ?
C2S C3S H3S 119.9 . . ?
C4S C3S H3S 119.9 . . ?
C3S C4S C5S 119.6(2) . . ?
C3S C4S H4S 120.2 . . ?
C5S C4S H4S 120.2 . . ?
C6S C5S C4S 120.36(19) . . ?
C6S C5S H5S 119.8 . . ?
C4S C5S H5S 119.8 . . ?
C5S C6S C1S 119.79(19) . . ?
C5S C6S H6S 120.1 . . ?
C1S C6S H6S 120.1 . . ?

loop_
_geom_bond_atom_site_label_1
_geom_bond_atom_site_label_2
_geom_bond_distance
_geom_bond_site_symmetry_2
_geom_bond_publ_flag
As1 N2 1.8515(11) . ?
As1 N1 1.8584(11) . ?
As1 P1 2.4232(4) . ?
P1 N5 1.7794(12) . ?
P1 Ga1 2.2782(3) . ?
Ga1 N3 1.9533(11) . ?
Ga1 N4 1.9757(11) . ?
Ga1 N7 1.9843(11) . ?
N1 C3 1.4398(17) . ?
N1 C1 1.4690(16) . ?
N2 C15 1.4329(17) . ?
N2 C2 1.4646(17) . ?
N3 C27 1.3401(17) . ?
N3 C32 1.4511(18) . ?
N4 C29 1.3404(17) . ?
N4 C44 1.4533(17) . ?
N5 N6 1.2738(17) . ?
N6 N7 1.3456(16) . ?
N7 C56 1.5060(17) . ?
C1 C2 1.5190(18) . ?
C1 H1A 0.9900 . ?
C1 H1B 0.9900 . ?
C2 H2A 0.9900 . ?
C2 H2B 0.9900 . ?
C3 C8 1.410(2) . ?
C3 C4 1.4160(19) . ?
C4 C5 1.398(2) . ?
C4 C9 1.514(2) . ?
C5 C6 1.381(2) . ?
C5 H5 0.9500 . ?
C6 C7 1.384(2) . ?
C6 H6 0.9500 . ?
C7 C8 1.397(2) . ?
C7 H7 0.9500 . ?
C8 C12 1.522(2) . ?
C9 C10 1.527(2) . ?
C9 C11 1.536(2) . ?
C9 H9 1.0000 . ?
C10 H10A 0.9800 . ?
C10 H10B 0.9800 . ?
C10 H10C 0.9800 . ?
C11 H11A 0.9800 . ?
C11 H11B 0.9800 . ?
C11 H11C 0.9800 . ?
C12 C13 1.529(2) . ?
C12 C14 1.532(2) . ?
C12 H12 1.0000 . ?
C13 H13A 0.9800 . ?
C13 H13B 0.9800 . ?
C13 H13C 0.9800 . ?
C14 H14A 0.9800 . ?
C14 H14B 0.9800 . ?
C14 H14C 0.9800 . ?
C15 C16 1.410(2) . ?
C15 C20 1.422(2) . ?
C16 C17 1.403(2) . ?
C16 C21 1.520(2) . ?
C17 C18 1.376(3) . ?
C17 H17 0.9500 . ?
C18 C19 1.382(3) . ?
C18 H18 0.9500 . ?
C19 C20 1.390(2) . ?
C19 H19 0.9500 . ?
C20 C24 1.517(2) . ?
C21 C23 1.529(2) . ?
C21 C22 1.530(2) . ?
C21 H21 1.0000 . ?
C22 H22A 0.9800 . ?
C22 H22B 0.9800 . ?
C22 H22C 0.9800 . ?
C23 H23A 0.9800 . ?
C23 H23B 0.9800 . ?
C23 H23C 0.9800 . ?
C24 C26 1.530(2) . ?
C24 C25 1.533(2) . ?
C24 H24 1.0000 . ?
C25 H25A 0.9800 . ?
C25 H25B 0.9800 . ?
C25 H25C 0.9800 . ?
C26 H26A 0.9800 . ?
C26 H26B 0.9800 . ?
C26 H26C 0.9800 . ?
C27 C28 1.397(2) . ?
C27 C30 1.5121(19) . ?
C28 C29 1.404(2) . ?
C28 H28 0.9500 . ?
C29 C31 1.5061(19) . ?
C30 H30A 0.9800 . ?
C30 H30B 0.9800 . ?
C30 H30C 0.9800 . ?
C31 H31A 0.9800 . ?
C31 H31B 0.9800 . ?
C31 H31C 0.9800 . ?
C32 C33 1.404(2) . ?
C32 C37 1.408(2) . ?
C33 C34 1.399(2) . ?
C33 C38 1.513(2) . ?
C34 C35 1.372(3) . ?
C34 H34 0.9500 . ?
C35 C36 1.380(3) . ?
C35 H35 0.9500 . ?
C36 C37 1.397(2) . ?
C36 H36 0.9500 . ?
C37 C41 1.523(2) . ?
C38 C39 1.535(2) . ?
C38 C40 1.537(2) . ?
C38 H38 1.0000 . ?
C39 H39A 0.9800 . ?
C39 H39B 0.9800 . ?
C39 H39C 0.9800 . ?
C40 H40A 0.9800 . ?
C40 H40B 0.9800 . ?
C40 H40C 0.9800 . ?
C41 C43 1.521(2) . ?
C41 C42 1.534(2) . ?
C41 H41 1.0000 . ?
C42 H42A 0.9800 . ?
C42 H42B 0.9800 . ?
C42 H42C 0.9800 . ?
C43 H43A 0.9800 . ?
C43 H43B 0.9800 . ?
C43 H43C 0.9800 . ?
C44 C45 1.4078(19) . ?
C44 C49 1.4118(19) . ?
C45 C46 1.400(2) . ?
C45 C50 1.516(2) . ?
C46 C47 1.382(3) . ?
C46 H46 0.9500 . ?
C47 C48 1.376(2) . ?
C47 H47 0.9500 . ?
C48 C49 1.394(2) . ?
C48 H48 0.9500 . ?
C49 C53 1.521(2) . ?
C50 C52 1.532(2) . ?
C50 C51 1.532(2) . ?
C50 H50 1.0000 . ?
C51 H51A 0.9800 . ?
C51 H51B 0.9800 . ?
C51 H51C 0.9800 . ?
C52 H52A 0.9800 . ?
C52 H52B 0.9800 . ?
C52 H52C 0.9800 . ?
C53 C54 1.524(2) . ?
C53 C55 1.540(3) . ?
C53 H53 1.0000 . ?
C54 H54A 0.9800 . ?
C54 H54B 0.9800 . ?
C54 H54C 0.9800 . ?
C55 H55A 0.9800 . ?
C55 H55B 0.9800 . ?
C55 H55C 0.9800 . ?
C56 C58 1.517(2) . ?
C56 C59 1.529(2) . ?
C56 C57 1.535(2) . ?
C57 H57A 0.9800 . ?
C57 H57B 0.9800 . ?
C57 H57C 0.9800 . ?
C58 H58A 0.9800 . ?
C58 H58B 0.9800 . ?
C58 H58C 0.9800 . ?
C59 H59A 0.9800 . ?
C59 H59B 0.9800 . ?
C59 H59C 0.9800 . ?
As2 N102 1.8376(11) . ?
As2 N101 1.8582(11) . ?
As2 P2 2.4200(3) . ?
P2 N105 1.7861(13) . ?
P2 Ga2 2.2866(3) . ?
Ga2 N104 1.9555(11) . ?
Ga2 N103 1.9745(11) . ?
Ga2 N107 1.9826(12) . ?
N101 C103 1.4261(17) . ?
N101 C101 1.4547(17) . ?
N102 C115 1.4250(17) . ?
N102 C102 1.4648(17) . ?
N103 C127 1.3327(18) . ?
N103 C132 1.4532(17) . ?
N104 C129 1.3471(18) . ?
N104 C144 1.4484(18) . ?
N105 N106 1.2752(17) . ?
N106 N107 1.3487(16) . ?
N107 C156 1.5076(18) . ?
C101 C102 1.5204(19) . ?
C101 H10D 0.9900 . ?
C101 H10E 0.9900 . ?
C102 H10F 0.9900 . ?
C102 H10G 0.9900 . ?
C103 C104 1.409(2) . ?
C103 C108 1.414(2) . ?
C104 C105 1.397(2) . ?
C104 C109 1.522(2) . ?
C105 C106 1.378(3) . ?
C105 H105 0.9500 . ?
C106 C107 1.381(3) . ?
C106 H106 0.9500 . ?
C107 C108 1.395(2) . ?
C107 H107 0.9500 . ?
C108 C112 1.523(2) . ?
C109 C110 1.531(2) . ?
C109 C111 1.531(2) . ?
C109 H109 1.0000 . ?
C110 H11D 0.9800 . ?
C110 H11E 0.9800 . ?
C110 H11F 0.9800 . ?
C111 H11G 0.9800 . ?
C111 H11H 0.9800 . ?
C111 H11I 0.9800 . ?
C112 C114 1.523(2) . ?
C112 C113 1.536(2) . ?
C112 H112 1.0000 . ?
C113 H11J 0.9800 . ?
C113 H11K 0.9800 . ?
C113 H11L 0.9800 . ?
C114 H11M 0.9800 . ?
C114 H11N 0.9800 . ?
C114 H11O 0.9800 . ?
C115 C116 1.4108(19) . ?
C115 C120 1.4124(19) . ?
C116 C117 1.3927(19) . ?
C116 C121 1.5162(19) . ?
C117 C118 1.383(2) . ?
C117 H117 0.9500 . ?
C118 C119 1.383(2) . ?
C118 H118 0.9500 . ?
C119 C120 1.396(2) . ?
C119 H119 0.9500 . ?
C120 C124 1.522(2) . ?
C121 C122 1.532(2) . ?
C121 C123 1.534(2) . ?
C121 H121 1.0000 . ?
C122 H12A 0.9800 . ?
C122 H12B 0.9800 . ?
C122 H12C 0.9800 . ?
C123 H12D 0.9800 . ?
C123 H12E 0.9800 . ?
C123 H12F 0.9800 . ?
C124 C125 1.522(2) . ?
C124 C126 1.532(2) . ?
C124 H124 1.0000 . ?
C125 H12G 0.9800 . ?
C125 H12H 0.9800 . ?
C125 H12I 0.9800 . ?
C126 H12J 0.9800 . ?
C126 H12K 0.9800 . ?
C126 H12L 0.9800 . ?
C127 C128 1.406(2) . ?
C127 C130 1.507(2) . ?
C128 C129 1.390(2) . ?
C128 H128 0.9500 . ?
C129 C131 1.512(2) . ?
C130 H13D 0.9800 . ?
C130 H13E 0.9800 . ?
C130 H13F 0.9800 . ?
C131 H13G 0.9800 . ?
C131 H13H 0.9800 . ?
C131 H13I 0.9800 . ?
C132 C133 1.402(2) . ?
C132 C137 1.405(2) . ?
C133 C134 1.397(2) . ?
C133 C138 1.510(2) . ?
C134 C135 1.378(3) . ?
C134 H134 0.9500 . ?
C135 C136 1.376(3) . ?
C135 H135 0.9500 . ?
C136 C137 1.399(2) . ?
C136 H136 0.9500 . ?
C137 C141 1.521(2) . ?
C138 C140 1.529(2) . ?
C138 C139 1.536(2) . ?
C138 H138 1.0000 . ?
C139 H13J 0.9800 . ?
C139 H13K 0.9800 . ?
C139 H13L 0.9800 . ?
C140 H14D 0.9800 . ?
C140 H14E 0.9800 . ?
C140 H14F 0.9800 . ?
C141 C143 1.513(3) . ?
C141 C142 1.523(3) . ?
C141 H141 1.0000 . ?
C142 H14G 0.9800 . ?
C142 H14H 0.9800 . ?
C142 H14I 0.9800 . ?
C143 H14J 0.9800 . ?
C143 H14K 0.9800 . ?
C143 H14L 0.9800 . ?
C144 C145 1.406(2) . ?
C144 C149 1.411(2) . ?
C145 C146 1.400(2) . ?
C145 C150 1.515(2) . ?
C146 C147 1.378(3) . ?
C146 H146 0.9500 . ?
C147 C148 1.378(3) . ?
C147 H147 0.9500 . ?
C148 C149 1.396(2) . ?
C148 H148 0.9500 . ?
C149 C153 1.528(3) . ?
C150 C151 1.523(2) . ?
C150 C152 1.529(2) . ?
C150 H150 1.0000 . ?
C151 H15A 0.9800 . ?
C151 H15B 0.9800 . ?
C151 H15C 0.9800 . ?
C152 H15D 0.9800 . ?
C152 H15E 0.9800 . ?
C152 H15F 0.9800 . ?
C153 C154 1.527(3) . ?
C153 C155 1.535(3) . ?
C153 H153 1.0000 . ?
C154 H15G 0.9800 . ?
C154 H15H 0.9800 . ?
C154 H15I 0.9800 . ?
C155 H15J 0.9800 . ?
C155 H15K 0.9800 . ?
C155 H15L 0.9800 . ?
C156 C157 1.520(2) . ?
C156 C158 1.528(2) . ?
C156 C159 1.528(2) . ?
C157 H15M 0.9800 . ?
C157 H15N 0.9800 . ?
C157 H15O 0.9800 . ?
C158 H15P 0.9800 . ?
C158 H15Q 0.9800 . ?
C158 H15R 0.9800 . ?
C159 H15S 0.9800 . ?
C159 H15T 0.9800 . ?
C159 H15U 0.9800 . ?
C1S C6S 1.385(3) . ?
C1S C2S 1.386(3) . ?
C1S H1S 0.9500 . ?
C2S C3S 1.377(3) . ?
C2S H2S 0.9500 . ?
C3S C4S 1.382(3) . ?
C3S H3S 0.9500 . ?
C4S C5S 1.388(3) . ?
C4S H4S 0.9500 . ?
C5S C6S 1.378(4) . ?
C5S H5S 0.9500 . ?
C6S H6S 0.9500 . ?
